data_4303256
loop_
_publ_author_name
'Sarah E. Lister'
'Ivana Radosavljevi\'c Evans'
'John S. O. Evans'

_publ_section_title
;
Complex Superstructures of Mo2P4O15
;
_journal_name_full 'Inorganic Chemistry'
_journal_page_first 9271
_journal_page_last 9281
_journal_paper_doi 10.1021/ic901090p
_journal_volume 48
_journal_year 2009
_chemical_formula_moiety 'Mo2 O15 P4'
_chemical_formula_sum 'Mo2 O15 P4'
_chemical_formula_weight 555.77
_space_group_IT_number 2
_symmetry_cell_setting triclinic
_symmetry_space_group_name_Hall '-P 1'
_symmetry_space_group_name_H-M 'P -1'
_atom_sites_solution_primary direct
_cell_angle_alpha 72.421(3)
_cell_angle_beta 78.174(4)
_cell_angle_gamma 68.315(4)
_cell_formula_units_Z 24
_cell_length_a 17.947(3)
_cell_length_b 19.864(3)
_cell_length_c 21.899(3)
_cell_measurement_reflns_used 0
_cell_measurement_temperature 573
_cell_measurement_theta_max 0
_cell_measurement_theta_min 0
_cell_volume 6877.2(18)
_computing_cell_refinement 'USER DEFINED CELL REFINEMENT'
_computing_data_collection 'USER DEFINED DATA COLLECTION'
_computing_data_reduction 'USER DEFINED DATA REDUCTION'
_computing_molecular_graphics 'CAMERON (Watkin et al., 1996)'
_computing_publication_material 'CRYSTALS (Betteridge et al., 2003)'
_computing_structure_refinement 'CRYSTALS (Betteridge et al., 2003)'
_computing_structure_solution 'USER DEFINED STRUCTURE SOLUTION'
_diffrn_ambient_temperature 293
_diffrn_measured_fraction_theta_full 0.739
_diffrn_measured_fraction_theta_max 0.645
_diffrn_measurement_device Unknown
_diffrn_measurement_device_type Serial
_diffrn_measurement_method \w/2\q
_diffrn_radiation_monochromator graphite
_diffrn_radiation_type 'Mo K\a'
_diffrn_radiation_wavelength 0.71073
_diffrn_reflns_av_R_equivalents 0.000
_diffrn_reflns_limit_h_max 25
_diffrn_reflns_limit_h_min -25
_diffrn_reflns_limit_k_max 24
_diffrn_reflns_limit_k_min -27
_diffrn_reflns_limit_l_max 30
_diffrn_reflns_limit_l_min -18
_diffrn_reflns_number 25767
_diffrn_reflns_theta_full 25.162
_diffrn_reflns_theta_max 29.955
_diffrn_reflns_theta_min 0.981
_diffrn_standards_number 0
_exptl_absorpt_coefficient_mu 2.836
_exptl_absorpt_correction_T_max 1.00
_exptl_absorpt_correction_T_min 1.00
_exptl_absorpt_correction_type none
_exptl_crystal_colour green
_exptl_crystal_density_diffrn 3.220
_exptl_crystal_density_method 'not measured'
_exptl_crystal_description prism
_exptl_crystal_F_000 6336
_exptl_crystal_size_max 0.22
_exptl_crystal_size_mid 0.14
_exptl_crystal_size_min 0.04
_refine_diff_density_max 1.60
_refine_diff_density_min -1.89
_refine_ls_extinction_coef 111(2)
_refine_ls_extinction_method 'Larson (1970), Equation 22'
_refine_ls_goodness_of_fit_ref 1.0312
_refine_ls_matrix_type full
_refine_ls_number_parameters 1011
_refine_ls_number_reflns 7680
_refine_ls_number_restraints 1598
_refine_ls_R_factor_all 0.4838
_refine_ls_R_factor_gt 0.0614
_refine_ls_shift/su_max 0.084592
_refine_ls_structure_factor_coef Fsqd
_refine_ls_weighting_details
;
 Method, Chebychev polynomial, (Watkin, 1994, Prince, 1982) 
 [weight] = 1.0/[A~0~*T~0~(x)+A~1~*T~1~(x) ... +A~n-1~]*T~n-1~(x)] 
 where A~i~ are the Chebychev coefficients listed below and x= Fcalc/Fmax 
 Method = Robust Weighting (Prince, 1982) 
 W = [weight] * [1-(deltaF/6*sigmaF)^2^]^2^ 
 A~i~ are: 
 17.2 22.0 7.89 
;
_refine_ls_weighting_scheme calc
_refine_ls_wR_factor_all 0.8221
_refine_ls_wR_factor_gt 0.1070
_refine_ls_wR_factor_ref 0.1070
_reflns_limit_h_max 25
_reflns_limit_h_min -24
_reflns_limit_k_max 27
_reflns_limit_k_min -26
_reflns_limit_l_max 30
_reflns_limit_l_min 0
_reflns_number_gt 7680
_reflns_number_total 25767
_reflns_threshold_expression I>2.0\s(I)
_cod_data_source_file ic901090p_si_002_5.cif
_cod_data_source_block global
_cod_depositor_comments
;
The following automatic conversions were performed:
'_symmetry_cell_setting' value 'Triclinic' changed to 'triclinic'
according to '/home/saulius/struct/CIF-dictionaries/cif_core.dic'
dictionary named 'cif_core.dic' version 2.4.1 from 2010-06-29.

Automatic conversion script
Id: cif_fix_enum 1527 2010-12-29 10:47:43Z saulius 
;
_cod_original_cell_volume 6877.2(19)
_cod_original_sg_symbol_H-M 'P -1 '
_cod_database_code 4303256

loop_
_symmetry_equiv_pos_as_xyz
x,y,z
-x,-y,-z

loop_
_atom_site_label
_atom_site_type_symbol
_atom_site_fract_x
_atom_site_fract_y
_atom_site_fract_z
_atom_site_U_iso_or_equiv
_atom_site_occupancy
_atom_site_adp_type
_atom_site_refinement_flags_posn
_atom_site_refinement_flags_adp
_atom_site_refinement_flags_occupancy
_atom_site_disorder_assembly
_atom_site_disorder_group
_oxford_atom_site_special_shape
_atom_site_attached_hydrogens
Mo1 Mo 0.5653(3) 0.1743(3) 0.67581(19) 0.0222(5) 1.0000 Uiso D . . . . . .
Mo2 Mo 0.1881(3) 0.0827(2) 0.83432(16) 0.0153(5) 1.0000 Uiso D . . . . . .
Mo3 Mo 0.5641(3) 0.4969(3) 0.6730(2) 0.0179(5) 1.0000 Uiso D . . . . . .
Mo4 Mo 0.3135(2) 0.12585(19) 0.56726(14) 0.0077(4) 1.0000 Uiso D . . . . . .
Mo5 Mo 0.1860(3) 0.4077(3) 0.8281(2) 0.0148(5) 1.0000 Uiso D . . . . . .
Mo6 Mo 0.6854(2) -0.4235(2) 0.81631(14) 0.0117(5) 1.0000 Uiso D . . . . . .
Mo7 Mo 0.8124(3) 0.2488(2) 0.17607(19) 0.0143(5) 1.0000 Uiso D . . . . . .
Mo8 Mo 0.8158(3) -0.0422(2) 0.57414(16) 0.0158(5) 1.0000 Uiso D . . . . . .
Mo9 Mo 0.9393(2) 0.3277(2) 0.31883(14) 0.0138(5) 1.0000 Uiso D . . . . . .
Mo10 Mo 0.4330(3) 0.4587(3) 0.92263(19) 0.0237(5) 1.0000 Uiso D . . . . . .
Mo11 Mo 0.0662(2) 0.34022(19) 0.66936(15) 0.0081(4) 1.0000 Uiso D . . . . . .
Mo12 Mo 0.6856(3) 0.2502(2) 0.83271(16) 0.0200(5) 1.0000 Uiso D . . . . . .
Mo13 Mo 0.9349(2) -0.37787(17) 0.91452(14) 0.0110(5) 1.0000 Uiso D . . . . . .
Mo14 Mo -0.0616(3) 0.2969(3) 0.9351(2) 0.0162(5) 1.0000 Uiso D . . . . . .
Mo15 Mo 0.6908(2) -0.0872(2) 0.83087(16) 0.0122(5) 1.0000 Uiso D . . . . . .
Mo16 Mo 1.0627(3) 0.0041(3) 0.6768(2) 0.0166(5) 1.0000 Uiso D . . . . . .
Mo17 Mo 0.9345(2) -0.0268(2) 0.91620(15) 0.0148(5) 1.0000 Uiso D . . . . . .
Mo18 Mo 0.4414(3) 0.1572(2) 0.32280(18) 0.0122(5) 1.0000 Uiso D . . . . . .
Mo19 Mo 0.6840(3) 0.2189(2) 0.41189(18) 0.0134(5) 1.0000 Uiso D . . . . . .
Mo20 Mo 0.4352(3) -0.2027(2) 0.90986(16) 0.0166(5) 1.0000 Uiso D . . . . . .
Mo21 Mo 0.1882(3) 0.3874(3) 0.41950(19) 0.0283(5) 1.0000 Uiso D . . . . . .
Mo22 Mo 0.8131(3) 0.2845(3) 0.5702(2) 0.0223(5) 1.0000 Uiso D . . . . . .
Mo23 Mo 0.31210(19) 0.44217(15) 0.57021(13) 0.0076(4) 1.0000 Uiso D . . . . . .
Mo24 Mo 0.4407(2) 0.1283(2) 0.93498(17) 0.0135(5) 1.0000 Uiso D . . . . . .
P25 P 0.9858(5) 0.0629(5) 0.4380(4) 0.0202(6) 1.0000 Uiso D . . . . . .
P26 P 0.2603(5) -0.3184(5) 1.0588(4) 0.0372(6) 1.0000 Uiso D . . . . . .
P27 P 1.0113(4) 0.2711(4) 0.5639(3) 0.0113(6) 1.0000 Uiso D . . . . . .
P28 P 0.7384(5) -0.3603(5) 0.9332(3) 0.0161(6) 1.0000 Uiso D . . . . . .
P29 P 0.2383(4) 0.4754(4) 0.9331(3) 0.0126(6) 1.0000 Uiso D . . . . . .
P30 P 0.3626(4) -0.0484(4) 0.6874(3) 0.0059(6) 1.0000 Uiso D . . . . . .
P31 P 0.0075(5) 0.5348(4) 0.7923(3) 0.0183(6) 1.0000 Uiso D . . . . . .
P32 P 0.5115(4) 0.0498(3) 0.8069(3) 0.0014(5) 1.0000 Uiso D . . . . . .
P33 P 0.6200(4) 0.1284(4) 0.9595(3) 0.0083(6) 1.0000 Uiso D . . . . . .
P34 P 0.2401(4) -0.1857(4) 0.9386(3) 0.0129(6) 1.0000 Uiso D . . . . . .
P35 P 0.2387(4) 0.2042(4) 0.6933(3) 0.0087(6) 1.0000 Uiso D . . . . . .
P36 P 0.5122(4) 0.1036(4) 0.5596(3) 0.0032(6) 1.0000 Uiso D . . . . . .
P37 P 0.8845(5) 0.3767(4) 0.0619(4) 0.0116(6) 1.0000 Uiso D . . . . . .
P38 P 0.1153(5) 0.2985(4) 0.9553(3) 0.0165(6) 1.0000 Uiso D . . . . . .
P39 P 0.1314(5) 0.1279(5) 0.5498(4) 0.0331(6) 1.0000 Uiso D . . . . . .
P40 P 0.4909(5) 0.2224(4) 0.4375(4) 0.0137(6) 1.0000 Uiso D . . . . . .
P41 P -0.1129(4) 0.4636(4) 0.8179(3) 0.0098(6) 1.0000 Uiso D . . . . . .
P42 P 0.5027(5) 0.3782(4) 0.7976(3) 0.0179(6) 1.0000 Uiso D . . . . . .
P43 P 0.7452(5) -0.0200(5) 0.9409(4) 0.0236(6) 1.0000 Uiso D . . . . . .
P44 P 0.7542(4) 0.1265(3) 0.2898(3) 0.0031(6) 1.0000 Uiso D . . . . . .
P45 P 0.5105(4) 0.4307(4) 0.5610(3) 0.0068(6) 1.0000 Uiso D . . . . . .
P46 P 0.2384(4) 0.1522(4) 0.9461(3) 0.0087(6) 1.0000 Uiso D . . . . . .
P47 P 0.7436(4) 0.0386(4) 0.6995(3) 0.0097(6) 1.0000 Uiso D . . . . . .
P48 P 0.2368(5) 0.5398(4) 0.6895(3) 0.0182(6) 1.0000 Uiso D . . . . . .
P49 P 0.6109(5) -0.2065(4) 0.9352(3) 0.0230(6) 1.0000 Uiso D . . . . . .
P50 P 0.6300(5) 0.2912(4) 0.5412(4) 0.0133(6) 1.0000 Uiso D . . . . . .
P51 P 0.8604(5) -0.2142(4) 0.6891(4) 0.0240(6) 1.0000 Uiso D . . . . . .
P52 P 0.0057(4) 0.2212(4) 0.8054(3) 0.0085(6) 1.0000 Uiso D . . . . . .
P53 P 0.6346(5) -0.0362(4) 0.5598(3) 0.0153(6) 1.0000 Uiso D . . . . . .
P54 P 1.0071(4) -0.1177(4) 0.8022(3) 0.0151(6) 1.0000 Uiso D . . . . . .
P55 P 0.6148(5) 0.3651(5) 0.1868(4) 0.0274(6) 1.0000 Uiso D . . . . . .
P56 P 0.5141(4) -0.2961(4) 0.8017(3) 0.0151(6) 1.0000 Uiso D . . . . . .
P57 P 0.1322(5) 0.4554(5) 0.5495(4) 0.0279(6) 1.0000 Uiso D . . . . . .
P58 P 0.8644(5) 0.1167(5) 0.6867(4) 0.0308(6) 1.0000 Uiso D . . . . . .
P59 P -0.1330(6) 0.4308(5) 0.6916(4) 0.0351(6) 1.0000 Uiso D . . . . . .
P60 P 0.3820(4) -0.4582(4) 1.0514(3) 0.0099(6) 1.0000 Uiso D . . . . . .
P61 P 0.7429(5) 0.3684(5) 0.6960(4) 0.0327(6) 1.0000 Uiso D . . . . . .
P62 P 0.9891(5) 0.3931(4) 0.4339(3) 0.0162(6) 1.0000 Uiso D . . . . . .
P63 P 0.2577(4) 0.2895(4) 0.2913(3) 0.0198(6) 1.0000 Uiso D . . . . . .
P64 P 0.8666(5) 0.2079(4) 0.4425(3) 0.0160(6) 1.0000 Uiso D . . . . . .
P65 P 0.8831(4) 0.1543(3) 0.8033(3) 0.0071(6) 1.0000 Uiso D . . . . . .
P66 P 0.3851(5) 0.3060(4) 0.8132(4) 0.0146(6) 1.0000 Uiso D . . . . . .
P67 P 0.6351(4) 0.4033(4) 0.3029(3) 0.0106(6) 1.0000 Uiso D . . . . . .
P68 P 0.3815(5) -0.0184(4) 0.8076(3) 0.0130(6) 1.0000 Uiso D . . . . . .
P69 P 0.3658(5) 0.2751(4) 0.6877(4) 0.0149(6) 1.0000 Uiso D . . . . . .
P70 P 0.3661(4) 0.3747(3) 0.4444(2) 0.0029(6) 1.0000 Uiso D . . . . . .
P71 P 0.1197(4) -0.0389(4) 0.9551(3) 0.0124(6) 1.0000 Uiso D . . . . . .
P72 P 0.8836(4) -0.1904(3) 0.8157(3) 0.0093(6) 1.0000 Uiso D . . . . . .
O73 O 0.1960(6) 0.1343(7) 0.5794(5) 0.0151(6) 1.0000 Uiso D . . . . . .
O74 O 0.8099(8) 0.2843(6) 0.2361(5) 0.0253(6) 1.0000 Uiso D . . . . . .
O75 O 0.9255(8) 0.3142(7) 0.2523(5) 0.0426(7) 1.0000 Uiso D . . . . . .
O76 O 0.2019(9) 0.2999(5) 0.4611(8) 0.0734(7) 1.0000 Uiso D . . . . . .
O77 O 0.6961(6) -0.0198(6) 0.5854(5) 0.0171(6) 1.0000 Uiso D . . . . . .
O78 O 0.4385(8) 0.1399(7) 0.2540(4) 0.0280(6) 1.0000 Uiso D . . . . . .
O79 O 0.4360(7) -0.2745(6) 0.9724(5) 0.0152(6) 1.0000 Uiso D . . . . . .
O80 O 0.9291(6) 0.2666(7) 0.5716(7) 0.0319(6) 1.0000 Uiso D . . . . . .
O81 O 0.4562(6) -0.4523(8) 1.0671(7) 0.0474(7) 1.0000 Uiso D . . . . . .
O82 O 0.1801(5) -0.3290(6) 1.0837(5) 0.0065(6) 1.0000 Uiso D . . . . . .
O83 O 1.0958(8) 0.0676(7) 0.5886(6) 0.0455(7) 1.0000 Uiso D . . . . . .
O84 O 0.1834(6) 0.2759(6) 0.6566(6) 0.0154(6) 1.0000 Uiso D . . . . . .
O85 O 0.3170(6) 0.1682(7) 0.9317(6) 0.0274(6) 1.0000 Uiso D . . . . . .
O86 O 0.5649(6) 0.3093(6) 0.8323(6) 0.0120(6) 1.0000 Uiso D . . . . . .
O87 O 0.9369(7) -0.0916(6) 0.9860(5) 0.0247(6) 1.0000 Uiso D . . . . . .
O88 O 0.4598(7) 0.1808(6) 0.4088(5) 0.0087(6) 1.0000 Uiso D . . . . . .
O89 O 0.6790(6) 0.1012(6) 0.6625(6) 0.0221(6) 1.0000 Uiso D . . . . . .
O90 O 0.6863(8) -0.1398(6) 0.7871(6) 0.0411(6) 1.0000 Uiso D . . . . . .
O91 O 0.8015(7) 0.0730(7) 0.7169(6) 0.0272(6) 1.0000 Uiso D . . . . . .
O92 O 0.6801(6) 0.4318(6) 0.6572(5) 0.0129(6) 1.0000 Uiso D . . . . . .
O93 O 0.5691(7) 0.0391(6) 0.5260(6) 0.0231(6) 1.0000 Uiso D . . . . . .
O94 O 0.7003(6) 0.2795(7) 0.5753(6) 0.0269(6) 1.0000 Uiso D . . . . . .
O95 O 0.0686(7) 0.1475(6) 0.8314(7) 0.0307(7) 1.0000 Uiso D . . . . . .
O96 O 0.4523(6) -0.2354(6) 0.8298(5) 0.0159(6) 1.0000 Uiso D . . . . . .
O97 O 0.0671(7) 0.4660(7) 0.8270(7) 0.0358(7) 1.0000 Uiso D . . . . . .
O98 O 0.5588(8) 0.5340(6) 0.7321(5) 0.0303(6) 1.0000 Uiso D . . . . . .
O99 O 0.1879(8) 0.0319(6) 0.7873(5) 0.0327(6) 1.0000 Uiso D . . . . . .
O100 O 0.7042(8) -0.3932(8) 0.8976(7) 0.0799(7) 1.0000 Uiso D . . . . . .
O101 O 0.4363(6) 0.0851(7) 0.5690(6) 0.0271(6) 1.0000 Uiso D . . . . . .
O102 O 0.1957(7) -0.2065(7) 0.9007(6) 0.0321(6) 1.0000 Uiso D . . . . . .
O103 O 0.7174(8) 0.1844(6) 0.3286(6) 0.0355(7) 1.0000 Uiso D . . . . . .
O104 O 0.6948(8) -0.4716(6) 0.7641(6) 0.0432(7) 1.0000 Uiso D . . . . . .
O105 O 0.9927(7) 0.3471(6) 0.5084(5) 0.0201(6) 1.0000 Uiso D . . . . . .
O106 O 0.9224(6) 0.0744(5) 0.8393(5) 0.0024(6) 1.0000 Uiso D . . . . . .
O107 O 0.0704(7) 0.5385(6) 0.5367(7) 0.0409(7) 1.0000 Uiso D . . . . . .
O108 O 0.4161(8) 0.2347(6) 0.8624(6) 0.0324(6) 1.0000 Uiso D . . . . . .
O109 O 0.3415(6) -0.4910(6) 1.1158(5) 0.0150(6) 1.0000 Uiso D . . . . . .
O110 O 0.3304(6) -0.3734(5) 1.0229(6) 0.0172(6) 1.0000 Uiso D . . . . . .
O111 O 0.9636(8) 0.3503(7) 0.4023(6) 0.0361(6) 1.0000 Uiso D . . . . . .
O112 O -0.0462(6) 0.4967(6) 0.7752(6) 0.0164(6) 1.0000 Uiso D . . . . . .
O113 O 0.3182(8) 0.5247(5) 0.5275(6) 0.0324(6) 1.0000 Uiso D . . . . . .
O114 O 0.3079(6) -0.0974(6) 0.7278(5) 0.0022(6) 1.0000 Uiso D . . . . . .
O115 O 0.1642(6) 0.0151(6) 0.9206(4) 0.0002(6) 1.0000 Uiso D . . . . . .
O116 O 0.2014(8) 0.1414(7) 0.8967(6) 0.0339(7) 1.0000 Uiso D . . . . . .
O117 O 0.4635(7) 0.0804(7) 0.8630(5) 0.0269(6) 1.0000 Uiso D . . . . . .
O118 O 1.0706(8) 0.0301(7) 0.7391(5) 0.0547(7) 1.0000 Uiso D . . . . . .
O119 O 0.1960(6) 0.4784(6) 0.8806(5) 0.0088(6) 1.0000 Uiso D . . . . . .
O120 O 0.3161(7) 0.3424(6) 0.6449(6) 0.0214(6) 1.0000 Uiso D . . . . . .
O121 O 0.8062(8) -0.0075(7) 0.6591(6) 0.0571(7) 1.0000 Uiso D . . . . . .
O122 O 0.5811(7) 0.5814(6) 0.5974(5) 0.0200(6) 1.0000 Uiso D . . . . . .
O123 O 0.9615(8) -0.4088(6) 0.8308(5) 0.0319(6) 1.0000 Uiso D . . . . . .
O124 O 1.0669(7) 0.2091(6) 0.5265(6) 0.0205(6) 1.0000 Uiso D . . . . . .
O125 O 0.2640(8) -0.2559(7) 0.9955(6) 0.0433(7) 1.0000 Uiso D . . . . . .
O126 O 0.6844(7) 0.1331(5) 0.4545(6) 0.0190(6) 1.0000 Uiso D . . . . . .
O127 O 0.0689(6) 0.4067(7) 0.4167(7) 0.0370(7) 1.0000 Uiso D . . . . . .
O128 O 0.7763(7) 0.3129(6) 0.6545(5) 0.0248(6) 1.0000 Uiso D . . . . . .
O129 O 0.4027(8) -0.5012(7) 1.0015(5) 0.0349(6) 1.0000 Uiso D . . . . . .
O130 O 0.4601(8) 0.2498(7) 0.2611(6) 0.0622(7) 1.0000 Uiso D . . . . . .
O131 O 0.1845(7) 0.2207(6) 0.9754(6) 0.0374(7) 1.0000 Uiso D . . . . . .
O132 O 1.1964(6) -0.1961(7) 0.5849(6) 0.0363(7) 1.0000 Uiso D . . . . . .
O133 O 0.5772(7) -0.0708(6) 0.6086(5) 0.0192(6) 1.0000 Uiso D . . . . . .
O134 O 0.5848(6) 0.2377(6) 0.5813(5) 0.0084(6) 1.0000 Uiso D . . . . . .
O135 O 0.1566(8) 0.4872(6) 0.3404(7) 0.0399(7) 1.0000 Uiso D . . . . . .
O136 O -0.0825(8) 0.4105(6) 0.8792(5) 0.0294(6) 1.0000 Uiso D . . . . . .
O137 O 0.8277(7) 0.3351(6) 0.1018(6) 0.0208(6) 1.0000 Uiso D . . . . . .
O138 O 0.5542(6) 0.3191(7) 0.2129(6) 0.0301(6) 1.0000 Uiso D . . . . . .
O139 O 0.8232(7) 0.1736(6) 0.6308(5) 0.0062(6) 1.0000 Uiso D . . . . . .
O140 O 0.1710(7) 0.3258(6) 0.9000(5) 0.0210(6) 1.0000 Uiso D . . . . . .
O141 O 0.5531(6) -0.2141(7) 0.9004(6) 0.0190(6) 1.0000 Uiso D . . . . . .
O142 O 0.5585(8) 0.2231(7) 0.7265(6) 0.0521(7) 1.0000 Uiso D . . . . . .
O143 O 0.9442(7) 0.0415(7) 0.3983(5) 0.0288(6) 1.0000 Uiso D . . . . . .
O144 O 0.1710(7) 0.5386(6) 0.9630(6) 0.0302(6) 1.0000 Uiso D . . . . . .
O145 O 0.0663(8) 0.4044(6) 0.7027(6) 0.0287(6) 1.0000 Uiso D . . . . . .
O146 O 0.8215(6) -0.0144(8) 0.8997(7) 0.0527(7) 1.0000 Uiso D . . . . . .
O147 O 0.1748(8) 0.3498(6) 0.7932(6) 0.0333(6) 1.0000 Uiso D . . . . . .
O148 O 0.6946(7) -0.0327(6) 0.9022(5) 0.0204(6) 1.0000 Uiso D . . . . . .
O149 O 0.4402(7) 0.3007(5) 0.4521(6) 0.0275(6) 1.0000 Uiso D . . . . . .
O150 O 1.0864(7) -0.2418(6) 0.6165(5) 0.0244(6) 1.0000 Uiso D . . . . . .
O151 O 0.7979(7) 0.1489(6) 0.2243(5) 0.0180(6) 1.0000 Uiso D . . . . . .
O152 O 0.2857(6) 0.3281(6) 0.2246(4) 0.0042(6) 1.0000 Uiso D . . . . . .
O153 O 0.4324(5) 0.4152(6) 0.5871(5) 0.0099(6) 1.0000 Uiso D . . . . . .
O154 O 0.5374(8) 0.1181(7) 0.6146(6) 0.0334(6) 1.0000 Uiso D . . . . . .
O155 O 0.5709(6) -0.0269(6) 0.8295(6) 0.0162(6) 1.0000 Uiso D . . . . . .
O156 O 0.6938(7) 0.0531(5) 0.9645(6) 0.0277(6) 1.0000 Uiso D . . . . . .
O157 O 0.2200(8) 0.3345(7) 0.3426(6) 0.0505(7) 1.0000 Uiso D . . . . . .
O158 O 1.1814(6) -0.0623(6) 0.6742(6) 0.0130(6) 1.0000 Uiso D . . . . . .
O159 O 0.1601(7) -0.1173(5) 0.9379(6) 0.0360(6) 1.0000 Uiso D . . . . . .
O160 O 0.9726(7) 0.4204(6) 0.2753(5) 0.0097(6) 1.0000 Uiso D . . . . . .
O161 O 0.3011(6) 0.3902(7) 0.4038(5) 0.0197(6) 1.0000 Uiso D . . . . . .
O162 O 1.1724(7) -0.2179(6) 0.4918(5) 0.0219(6) 1.0000 Uiso D . . . . . .
O163 O -0.0472(7) 0.2640(6) 0.8536(5) 0.0176(6) 1.0000 Uiso D . . . . . .
O164 O 0.5584(6) 0.1178(7) 0.9294(6) 0.0179(6) 1.0000 Uiso D . . . . . .
O165 O 0.6518(7) -0.1480(6) 0.9162(6) 0.0433(7) 1.0000 Uiso D . . . . . .
O166 O 0.1113(7) -0.0479(6) 1.0265(4) 0.0182(6) 1.0000 Uiso D . . . . . .
O167 O 0.2089(7) 0.1509(6) 0.7486(5) 0.0287(6) 1.0000 Uiso D . . . . . .
O168 O 0.3127(5) -0.1656(6) 0.9030(5) 0.0071(6) 1.0000 Uiso D . . . . . .
O169 O 1.0628(6) 0.0809(7) 0.4199(6) 0.0185(6) 1.0000 Uiso D . . . . . .
O170 O 0.5487(7) 0.4334(6) 0.6143(5) 0.0141(6) 1.0000 Uiso D . . . . . .
O171 O 0.4631(8) 0.4308(6) 0.8397(5) 0.0335(6) 1.0000 Uiso D . . . . . .
O172 O 0.1762(6) 0.6122(6) 0.6583(6) 0.0191(6) 1.0000 Uiso D . . . . . .
O173 O 1.0437(6) -0.0170(7) 0.9234(6) 0.0317(6) 1.0000 Uiso D . . . . . .
O174 O 0.0845(8) 0.4020(7) 0.5767(7) 0.0490(7) 1.0000 Uiso D . . . . . .
O175 O 0.3161(6) 0.4900(7) 0.9055(6) 0.0278(6) 1.0000 Uiso D . . . . . .
O176 O 0.9619(9) -0.4575(7) 0.9699(7) 0.0970(7) 1.0000 Uiso D . . . . . .
O177 O 0.4350(7) 0.0544(5) 0.9920(5) 0.0139(6) 1.0000 Uiso D . . . . . .
O178 O 0.8291(8) -0.1523(7) 0.6308(6) 0.0445(7) 1.0000 Uiso D . . . . . .
O179 O 0.6442(7) 0.1936(6) 0.9185(6) 0.0271(6) 1.0000 Uiso D . . . . . .
O180 O 0.6062(7) 0.4113(6) 0.2370(4) 0.0131(6) 1.0000 Uiso D . . . . . .
O181 O 0.2906(7) 0.4831(6) 0.6518(5) 0.0342(6) 1.0000 Uiso D . . . . . .
O182 O 0.5099(6) 0.1815(5) 0.5101(4) 0.0007(6) 1.0000 Uiso D . . . . . .
O183 O 0.3037(6) 0.3460(7) 0.8436(6) 0.0238(6) 1.0000 Uiso D . . . . . .
O184 O 0.4454(6) 0.2227(7) 0.6687(7) 0.0410(7) 1.0000 Uiso D . . . . . .
O185 O 0.4117(8) 0.1825(7) 1.0033(5) 0.0436(7) 1.0000 Uiso D . . . . . .
O186 O -0.1141(8) 0.4388(8) 0.7562(5) 0.0622(7) 1.0000 Uiso D . . . . . .
O187 O 0.3390(7) 0.0728(6) 0.4956(5) 0.0163(6) 1.0000 Uiso D . . . . . .
O188 O 0.1919(6) 0.4599(7) 0.5853(6) 0.0204(6) 1.0000 Uiso D . . . . . .
O189 O 0.9233(6) 0.1254(5) 0.4700(5) 0.0065(6) 1.0000 Uiso D . . . . . .
O190 O 0.3416(7) 0.3691(6) 0.5153(4) 0.0136(6) 1.0000 Uiso D . . . . . .
O191 O 0.9252(7) -0.2691(5) 0.8493(6) 0.0313(6) 1.0000 Uiso D . . . . . .
O192 O 0.8361(8) -0.1062(7) 0.5128(5) 0.0367(6) 1.0000 Uiso D . . . . . .
O193 O 0.5703(6) 0.2267(7) 0.3998(6) 0.0269(6) 1.0000 Uiso D . . . . . .
O194 O -0.0749(8) 0.3383(7) 1.0091(5) 0.0393(7) 1.0000 Uiso D . . . . . .
O195 O 0.1669(8) 0.4530(7) 0.4809(5) 0.0382(7) 1.0000 Uiso D . . . . . .
O196 O 0.5368(8) 0.4046(7) 0.7297(5) 0.0403(7) 1.0000 Uiso D . . . . . .
O197 O 0.7643(7) -0.0737(6) 1.0092(5) 0.0224(6) 1.0000 Uiso D . . . . . .
O198 O 0.9252(7) 0.1795(7) 0.1640(7) 0.0463(7) 1.0000 Uiso D . . . . . .
O199 O 0.4258(7) -0.0896(5) 0.8511(5) 0.0181(6) 1.0000 Uiso D . . . . . .
O200 O 0.8092(6) 0.2034(6) 0.8349(6) 0.0212(6) 1.0000 Uiso D . . . . . .
O201 O 0.6681(7) -0.2904(6) 0.9495(7) 0.0513(7) 1.0000 Uiso D . . . . . .
O202 O 0.8122(6) -0.3372(7) 0.9053(6) 0.0202(6) 1.0000 Uiso D . . . . . .
O203 O 0.5718(6) 0.3752(5) 0.5195(5) 0.0152(6) 1.0000 Uiso D . . . . . .
O204 O 0.9072(8) -0.3273(7) 0.9858(5) 0.0560(7) 1.0000 Uiso D . . . . . .
O205 O 0.6670(7) 0.3228(5) 0.3368(5) 0.0089(6) 1.0000 Uiso D . . . . . .
O206 O 0.5000 0.5000 0.5000 0.0220(7) 1.0000 Uiso DS . . . . . .
O207 O 0.5738(6) -0.3600(6) 0.8412(5) 0.0108(6) 1.0000 Uiso D . . . . . .
O208 O 0.9405(6) 0.0557(6) 0.6718(6) 0.0272(6) 1.0000 Uiso D . . . . . .
O209 O 0.3185(5) 0.2189(5) 0.3264(5) 0.0044(6) 1.0000 Uiso D . . . . . .
O210 O 0.7151(8) 0.3354(7) 0.7641(6) 0.0562(7) 1.0000 Uiso D . . . . . .
O211 O -0.0534(6) 0.3976(7) 0.6551(7) 0.0417(7) 1.0000 Uiso D . . . . . .
O212 O 1.0133(9) 0.0198(9) 0.5079(6) 0.0492(7) 0.5000 Uiso D . . . . . .
O213 O 0.7067(6) 0.0022(6) 0.7628(4) 0.0059(6) 1.0000 Uiso D . . . . . .
O214 O 0.8082(6) 0.3835(6) 0.7229(5) 0.0122(6) 1.0000 Uiso D . . . . . .
O215 O 0.7849(9) 0.3640(7) 0.5145(7) 0.0934(7) 1.0000 Uiso D . . . . . .
O216 O 0.8800(8) -0.1940(7) 0.7459(5) 0.0445(7) 1.0000 Uiso D . . . . . .
O217 O 0.0437(6) 0.2525(6) 0.7403(4) 0.0042(6) 1.0000 Uiso D . . . . . .
O218 O 0.4141(8) -0.1432(7) 0.9752(5) 0.0343(6) 1.0000 Uiso D . . . . . .
O219 O 0.8615(7) 0.1618(6) 0.7351(4) 0.0087(6) 1.0000 Uiso D . . . . . .
O220 O 0.5475(7) 0.0981(6) 0.7529(5) 0.0191(6) 1.0000 Uiso D . . . . . .
O221 O 0.3113(6) 0.0355(7) 0.8389(6) 0.0296(6) 1.0000 Uiso D . . . . . .
O222 O 0.4444(6) 0.5608(7) 0.6621(6) 0.0281(6) 1.0000 Uiso D . . . . . .
O223 O 0.2173(7) 0.4856(6) 0.7508(5) 0.0177(6) 1.0000 Uiso D . . . . . .
O224 O 0.4352(8) 0.3716(5) 0.9578(6) 0.0284(6) 1.0000 Uiso D . . . . . .
O225 O 0.8124(6) -0.1329(6) 0.8400(6) 0.0254(6) 1.0000 Uiso D . . . . . .
O226 O 0.6532(7) 0.2891(6) 0.4711(5) 0.0187(6) 1.0000 Uiso D . . . . . .
O227 O 0.3119(7) 0.2056(5) 0.5139(5) 0.0191(6) 1.0000 Uiso D . . . . . .
O228 O 0.8022(6) -0.4859(7) 0.8182(7) 0.0470(7) 1.0000 Uiso D . . . . . .
O229 O 0.8017(6) -0.2589(6) 0.7268(6) 0.0229(6) 1.0000 Uiso D . . . . . .
O230 O 1.0498(7) -0.0909(6) 0.7379(5) 0.0205(6) 1.0000 Uiso D . . . . . .
O231 O 0.9400(6) -0.2729(7) 0.6794(7) 0.0572(7) 1.0000 Uiso D . . . . . .
O232 O 0.4411(6) 0.0261(6) 0.7969(5) 0.0154(6) 1.0000 Uiso D . . . . . .
O233 O 0.5613(6) 0.1089(6) 0.3260(6) 0.0177(6) 1.0000 Uiso D . . . . . .
O234 O 0.3339(7) 0.0182(6) 0.6314(6) 0.0247(6) 1.0000 Uiso D . . . . . .
O235 O 0.0540(7) 0.2709(7) 0.6150(5) 0.0193(6) 1.0000 Uiso D . . . . . .
O236 O 0.2937(7) -0.3177(6) 1.1157(5) 0.0129(6) 1.0000 Uiso D . . . . . .
O237 O 1.0490(6) -0.3726(7) 0.9036(6) 0.0278(6) 1.0000 Uiso D . . . . . .
O238 O 0.6753(8) 0.1935(6) 0.7959(6) 0.0412(7) 1.0000 Uiso D . . . . . .
O239 O 0.4268(6) 0.5737(5) 0.8681(5) 0.0057(6) 1.0000 Uiso D . . . . . .
O240 O 0.0575(6) 0.2749(7) 0.9325(6) 0.0222(6) 1.0000 Uiso D . . . . . .
O241 O 0.3764(7) -0.0073(6) 0.7327(4) 0.0147(6) 1.0000 Uiso D . . . . . .
O242 O 0.4409(6) 0.3542(6) 0.7746(5) 0.0154(6) 1.0000 Uiso D . . . . . .
O243 O 0.2818(8) 0.1413(6) 0.6617(6) 0.0458(7) 1.0000 Uiso D . . . . . .
O244 O 0.8161(7) 0.0410(5) 0.5288(5) 0.0146(6) 1.0000 Uiso D . . . . . .
O245 O 0.6941(6) 0.3169(7) 0.1611(6) 0.0250(6) 1.0000 Uiso D . . . . . .
O246 O 0.9537(6) 0.1886(7) 0.7799(6) 0.0321(6) 1.0000 Uiso D . . . . . .
O247 O -0.0642(7) 0.2110(5) 0.9708(5) 0.0124(6) 1.0000 Uiso D . . . . . .
O248 O 0.3134(6) 0.2209(6) 0.7058(6) 0.0284(6) 1.0000 Uiso D . . . . . .
O249 O 0.3018(6) 0.5532(6) 0.7201(5) 0.0167(6) 1.0000 Uiso D . . . . . .
O250 O 0.7414(7) -0.4041(6) 1.0079(4) 0.0099(6) 1.0000 Uiso D . . . . . .
O251 O 1.0044(8) -0.0726(8) 0.8467(7) 0.1716(7) 1.0000 Uiso D . . . . . .
O252 O 0.3727(8) 0.2780(7) 0.7576(5) 0.0476(7) 1.0000 Uiso D . . . . . .
O253 O 0.9533(7) -0.1560(7) 0.7861(7) 0.0491(7) 1.0000 Uiso D . . . . . .

loop_
_atom_type_symbol
_atom_type_scat_dispersion_real
_atom_type_scat_dispersion_imag
_atom_type_scat_Cromer_Mann_a1
_atom_type_scat_Cromer_Mann_b1
_atom_type_scat_Cromer_Mann_a2
_atom_type_scat_Cromer_Mann_b2
_atom_type_scat_Cromer_Mann_a3
_atom_type_scat_Cromer_Mann_b3
_atom_type_scat_Cromer_Mann_a4
_atom_type_scat_Cromer_Mann_b4
_atom_type_scat_Cromer_Mann_c
_atom_type_scat_source
Mo -1.6832 0.6857 3.7025 0.2772 17.2356 1.0958 12.8876 11.0040 3.7429 61.6584 4.3875 'International Tables Vol C 4.2.6.8 and 6.1.1.4'
P 0.1023 0.0942 6.4345 1.9067 4.1791 27.1570 1.7800 0.5260 1.4908 68.1645 1.1149 'International Tables Vol C 4.2.6.8 and 6.1.1.4'
O 0.0106 0.0060 3.0485 13.2771 2.2868 5.7011 1.5463 0.3239 0.8670 32.9089 0.2508 'International Tables Vol C 4.2.6.8 and 6.1.1.4'

loop_
_geom_angle_atom_site_label_1
_geom_angle_site_symmetry_1
_geom_angle_atom_site_label_2
_geom_angle_site_symmetry_2
_geom_angle_atom_site_label_3
_geom_angle_site_symmetry_3
_geom_angle
_geom_angle_publ_flag
O89 . Mo1 . O134 . 87.9(5) yes
O89 . Mo1 . O142 . 112.5(7) yes
O134 . Mo1 . O142 . 108.5(6) yes
O89 . Mo1 . O154 . 82.7(5) yes
O134 . Mo1 . O154 . 76.1(5) yes
O142 . Mo1 . O154 . 163.8(7) yes
O89 . Mo1 . O184 . 157.2(7) yes
O134 . Mo1 . O184 . 88.0(5) yes
O142 . Mo1 . O184 . 90.0(7) yes
O154 . Mo1 . O184 . 74.5(6) yes
O89 . Mo1 . O220 . 87.1(5) yes
O134 . Mo1 . O220 . 166.3(6) yes
O142 . Mo1 . O220 . 85.2(7) yes
O154 . Mo1 . O220 . 90.6(6) yes
O184 . Mo1 . O220 . 91.6(5) yes
O95 . Mo2 . O99 . 96.0(7) yes
O95 . Mo2 . O115 . 91.8(5) yes
O99 . Mo2 . O115 . 98.5(6) yes
O95 . Mo2 . O116 . 90.1(6) yes
O99 . Mo2 . O116 . 173.9(6) yes
O115 . Mo2 . O116 . 80.9(5) yes
O95 . Mo2 . O167 . 86.8(5) yes
O99 . Mo2 . O167 . 81.4(6) yes
O115 . Mo2 . O167 . 178.6(5) yes
O116 . Mo2 . O167 . 99.4(6) yes
O95 . Mo2 . O221 . 169.2(6) yes
O99 . Mo2 . O221 . 93.3(6) yes
O115 . Mo2 . O221 . 92.4(5) yes
O116 . Mo2 . O221 . 80.7(5) yes
O167 . Mo2 . O221 . 89.0(5) yes
O92 . Mo3 . O98 . 107.6(6) yes
O92 . Mo3 . O122 . 91.0(5) yes
O98 . Mo3 . O122 . 98.8(6) yes
O92 . Mo3 . O170 . 79.9(5) yes
O98 . Mo3 . O170 . 164.0(6) yes
O122 . Mo3 . O170 . 95.1(5) yes
O92 . Mo3 . O196 . 89.7(5) yes
O98 . Mo3 . O196 . 96.2(6) yes
O122 . Mo3 . O196 . 164.0(6) yes
O170 . Mo3 . O196 . 69.3(5) yes
O92 . Mo3 . O222 . 162.9(6) yes
O98 . Mo3 . O222 . 88.7(6) yes
O122 . Mo3 . O222 . 81.3(5) yes
O170 . Mo3 . O222 . 85.6(5) yes
O196 . Mo3 . O222 . 93.5(5) yes
O73 . Mo4 . O101 . 163.0(5) yes
O73 . Mo4 . O187 . 92.4(5) yes
O101 . Mo4 . O187 . 83.5(5) yes
O73 . Mo4 . O227 . 101.2(5) yes
O101 . Mo4 . O227 . 95.4(5) yes
O187 . Mo4 . O227 . 90.8(6) yes
O73 . Mo4 . O234 . 86.7(5) yes
O101 . Mo4 . O234 . 76.6(5) yes
O187 . Mo4 . O234 . 86.1(5) yes
O227 . Mo4 . O234 . 171.6(6) yes
O73 . Mo4 . O243 . 80.1(5) yes
O101 . Mo4 . O243 . 97.6(6) yes
O187 . Mo4 . O243 . 158.0(5) yes
O227 . Mo4 . O243 . 110.9(6) yes
O234 . Mo4 . O243 . 72.9(5) yes
O97 . Mo5 . O119 . 89.0(6) yes
O97 . Mo5 . O140 . 94.4(5) yes
O119 . Mo5 . O140 . 99.3(5) yes
O97 . Mo5 . O147 . 89.8(7) yes
O119 . Mo5 . O147 . 175.3(6) yes
O140 . Mo5 . O147 . 76.3(6) yes
O97 . Mo5 . O183 . 171.6(6) yes
O119 . Mo5 . O183 . 86.2(5) yes
O140 . Mo5 . O183 . 79.6(5) yes
O147 . Mo5 . O183 . 94.5(6) yes
O97 . Mo5 . O223 . 92.9(5) yes
O119 . Mo5 . O223 . 82.0(5) yes
O140 . Mo5 . O223 . 172.6(6) yes
O147 . Mo5 . O223 . 102.6(6) yes
O183 . Mo5 . O223 . 93.3(5) yes
O152 2_656 Mo6 . O109 2_647 160.6(5) yes
O152 2_656 Mo6 . O100 . 76.2(5) yes
O109 2_647 Mo6 . O100 . 84.5(5) yes
O152 2_656 Mo6 . O104 . 113.0(6) yes
O109 2_647 Mo6 . O104 . 86.1(6) yes
O100 . Mo6 . O104 . 161.2(6) yes
O152 2_656 Mo6 . O207 . 88.6(5) yes
O109 2_647 Mo6 . O207 . 85.9(5) yes
O100 . Mo6 . O207 . 78.7(5) yes
O104 . Mo6 . O207 . 116.8(6) yes
O152 2_656 Mo6 . O228 . 91.3(5) yes
O109 2_647 Mo6 . O228 . 88.3(5) yes
O100 . Mo6 . O228 . 84.0(6) yes
O104 . Mo6 . O228 . 79.5(7) yes
O207 . Mo6 . O228 . 162.2(6) yes
O102 2_656 Mo7 . O74 . 175.0(6) yes
O102 2_656 Mo7 . O137 . 82.5(5) yes
O74 . Mo7 . O137 . 98.1(6) yes
O102 2_656 Mo7 . O151 . 77.9(5) yes
O74 . Mo7 . O151 . 101.7(6) yes
O137 . Mo7 . O151 . 160.3(6) yes
O102 2_656 Mo7 . O198 . 78.8(6) yes
O74 . Mo7 . O198 . 106.0(7) yes
O137 . Mo7 . O198 . 95.4(5) yes
O151 . Mo7 . O198 . 79.4(5) yes
O102 2_656 Mo7 . O245 . 84.3(5) yes
O74 . Mo7 . O245 . 91.0(6) yes
O137 . Mo7 . O245 . 77.5(5) yes
O151 . Mo7 . O245 . 101.8(5) yes
O198 . Mo7 . O245 . 162.4(6) yes
O169 2_756 Mo8 . O77 . 168.3(5) yes
O169 2_756 Mo8 . O121 . 85.2(5) yes
O77 . Mo8 . O121 . 89.5(5) yes
O169 2_756 Mo8 . O178 . 80.4(5) yes
O77 . Mo8 . O178 . 89.2(5) yes
O121 . Mo8 . O178 . 89.5(6) yes
O169 2_756 Mo8 . O192 . 88.0(6) yes
O77 . Mo8 . O192 . 94.0(5) yes
O121 . Mo8 . O192 . 162.3(5) yes
O178 . Mo8 . O192 . 73.2(6) yes
O169 2_756 Mo8 . O244 . 93.4(5) yes
O77 . Mo8 . O244 . 97.1(6) yes
O121 . Mo8 . O244 . 90.8(6) yes
O178 . Mo8 . O244 . 173.8(6) yes
O192 . Mo8 . O244 . 105.9(6) yes
O231 2_756 Mo9 . O172 2_666 162.6(6) yes
O231 2_756 Mo9 . O150 2_756 91.8(6) yes
O172 2_666 Mo9 . O150 2_756 85.2(5) yes
O231 2_756 Mo9 . O75 . 100.2(7) yes
O172 2_666 Mo9 . O75 . 97.2(6) yes
O150 2_756 Mo9 . O75 . 100.4(7) yes
O231 2_756 Mo9 . O111 . 77.8(6) yes
O172 2_666 Mo9 . O111 . 84.9(5) yes
O150 2_756 Mo9 . O111 . 83.7(5) yes
O75 . Mo9 . O111 . 175.6(6) yes
O231 2_756 Mo9 . O160 . 84.4(5) yes
O172 2_666 Mo9 . O160 . 93.7(5) yes
O150 2_756 Mo9 . O160 . 163.7(5) yes
O75 . Mo9 . O160 . 95.9(6) yes
O111 . Mo9 . O160 . 80.0(5) yes
O129 1_565 Mo10 . O81 2_657 83.1(6) yes
O129 1_565 Mo10 . O171 . 173.5(6) yes
O81 2_657 Mo10 . O171 . 95.5(6) yes
O129 1_565 Mo10 . O175 . 93.1(6) yes
O81 2_657 Mo10 . O175 . 167.2(6) yes
O171 . Mo10 . O175 . 86.9(6) yes
O129 1_565 Mo10 . O224 . 98.6(6) yes
O81 2_657 Mo10 . O224 . 101.0(6) yes
O171 . Mo10 . O224 . 88.0(7) yes
O175 . Mo10 . O224 . 91.6(6) yes
O129 1_565 Mo10 . O239 . 85.8(5) yes
O81 2_657 Mo10 . O239 . 82.0(5) yes
O171 . Mo10 . O239 . 87.6(5) yes
O175 . Mo10 . O239 . 85.6(5) yes
O224 . Mo10 . O239 . 174.9(6) yes
O84 . Mo11 . O145 . 105.8(6) yes
O84 . Mo11 . O174 . 86.2(5) yes
O145 . Mo11 . O174 . 93.7(6) yes
O84 . Mo11 . O211 . 161.5(6) yes
O145 . Mo11 . O211 . 89.7(7) yes
O174 . Mo11 . O211 . 82.6(5) yes
O84 . Mo11 . O217 . 89.7(4) yes
O145 . Mo11 . O217 . 109.4(6) yes
O174 . Mo11 . O217 . 156.8(6) yes
O211 . Mo11 . O217 . 94.7(5) yes
O84 . Mo11 . O235 . 80.3(5) yes
O145 . Mo11 . O235 . 170.8(5) yes
O174 . Mo11 . O235 . 79.7(6) yes
O211 . Mo11 . O235 . 83.2(6) yes
O217 . Mo11 . O235 . 77.1(4) yes
O236 2_657 Mo12 . O86 . 93.3(5) yes
O236 2_657 Mo12 . O179 . 87.9(5) yes
O86 . Mo12 . O179 . 80.5(5) yes
O236 2_657 Mo12 . O200 . 79.3(5) yes
O86 . Mo12 . O200 . 172.1(5) yes
O179 . Mo12 . O200 . 102.1(5) yes
O236 2_657 Mo12 . O210 . 73.7(6) yes
O86 . Mo12 . O210 . 91.9(5) yes
O179 . Mo12 . O210 . 159.7(6) yes
O200 . Mo12 . O210 . 83.1(5) yes
O236 2_657 Mo12 . O238 . 175.8(6) yes
O86 . Mo12 . O238 . 90.3(6) yes
O179 . Mo12 . O238 . 90.7(7) yes
O200 . Mo12 . O238 . 97.1(6) yes
O210 . Mo12 . O238 . 108.3(7) yes
O123 . Mo13 . O176 . 104.3(8) yes
O123 . Mo13 . O191 . 81.8(5) yes
O176 . Mo13 . O191 . 165.1(8) yes
O123 . Mo13 . O202 . 91.9(5) yes
O176 . Mo13 . O202 . 112.9(6) yes
O191 . Mo13 . O202 . 80.0(5) yes
O123 . Mo13 . O204 . 168.6(6) yes
O176 . Mo13 . O204 . 86.7(8) yes
O191 . Mo13 . O204 . 86.8(6) yes
O202 . Mo13 . O204 . 86.3(6) yes
O123 . Mo13 . O237 . 88.7(6) yes
O176 . Mo13 . O237 . 90.1(7) yes
O191 . Mo13 . O237 . 76.3(5) yes
O202 . Mo13 . O237 . 156.1(5) yes
O204 . Mo13 . O237 . 88.4(6) yes
O82 2_557 Mo14 . O136 . 78.0(5) yes
O82 2_557 Mo14 . O163 . 78.4(5) yes
O136 . Mo14 . O163 . 89.7(5) yes
O82 2_557 Mo14 . O194 . 101.6(6) yes
O136 . Mo14 . O194 . 84.8(6) yes
O163 . Mo14 . O194 . 174.4(6) yes
O82 2_557 Mo14 . O240 . 167.4(5) yes
O136 . Mo14 . O240 . 93.8(5) yes
O163 . Mo14 . O240 . 92.2(5) yes
O194 . Mo14 . O240 . 87.0(6) yes
O82 2_557 Mo14 . O247 . 89.3(5) yes
O136 . Mo14 . O247 . 166.5(6) yes
O163 . Mo14 . O247 . 83.5(6) yes
O194 . Mo14 . O247 . 102.1(6) yes
O240 . Mo14 . O247 . 98.1(6) yes
O90 . Mo15 . O148 . 170.6(6) yes
O90 . Mo15 . O155 . 92.9(6) yes
O148 . Mo15 . O155 . 88.2(5) yes
O90 . Mo15 . O165 . 95.1(6) yes
O148 . Mo15 . O165 . 75.7(5) yes
O155 . Mo15 . O165 . 82.8(5) yes
O90 . Mo15 . O213 . 102.0(6) yes
O148 . Mo15 . O213 . 87.5(5) yes
O155 . Mo15 . O213 . 84.8(5) yes
O165 . Mo15 . O213 . 159.3(6) yes
O90 . Mo15 . O225 . 97.9(6) yes
O148 . Mo15 . O225 . 81.4(5) yes
O155 . Mo15 . O225 . 169.0(6) yes
O165 . Mo15 . O225 . 97.9(5) yes
O213 . Mo15 . O225 . 91.2(5) yes
O143 2_756 Mo16 . O83 . 70.9(6) yes
O143 2_756 Mo16 . O118 . 174.0(6) yes
O83 . Mo16 . O118 . 114.2(7) yes
O143 2_756 Mo16 . O158 . 85.7(5) yes
O83 . Mo16 . O158 . 85.8(5) yes
O118 . Mo16 . O158 . 91.3(6) yes
O143 2_756 Mo16 . O208 . 83.8(5) yes
O83 . Mo16 . O208 . 95.1(5) yes
O118 . Mo16 . O208 . 98.7(7) yes
O158 . Mo16 . O208 . 168.6(6) yes
O143 2_756 Mo16 . O230 . 85.8(5) yes
O83 . Mo16 . O230 . 154.0(6) yes
O118 . Mo16 . O230 . 88.6(7) yes
O158 . Mo16 . O230 . 81.2(5) yes
O208 . Mo16 . O230 . 93.4(5) yes
O166 2_657 Mo17 . O87 . 84.3(6) yes
O166 2_657 Mo17 . O106 . 82.9(4) yes
O87 . Mo17 . O106 . 167.2(6) yes
O166 2_657 Mo17 . O146 . 91.9(6) yes
O87 . Mo17 . O146 . 96.3(6) yes
O106 . Mo17 . O146 . 85.0(5) yes
O166 2_657 Mo17 . O173 . 83.1(5) yes
O87 . Mo17 . O173 . 93.4(6) yes
O106 . Mo17 . O173 . 84.2(4) yes
O146 . Mo17 . O173 . 168.6(5) yes
O166 2_657 Mo17 . O251 . 157.4(6) yes
O87 . Mo17 . O251 . 110.5(7) yes
O106 . Mo17 . O251 . 81.4(5) yes
O146 . Mo17 . O251 . 102.8(6) yes
O173 . Mo17 . O251 . 79.3(6) yes
O133 2_656 Mo18 . O78 . 105.2(6) yes
O133 2_656 Mo18 . O88 . 78.7(5) yes
O78 . Mo18 . O88 . 173.0(6) yes
O133 2_656 Mo18 . O130 . 173.7(7) yes
O78 . Mo18 . O130 . 81.1(7) yes
O88 . Mo18 . O130 . 95.1(6) yes
O133 2_656 Mo18 . O209 . 92.3(4) yes
O78 . Mo18 . O209 . 90.9(6) yes
O88 . Mo18 . O209 . 94.7(5) yes
O130 . Mo18 . O209 . 87.0(5) yes
O133 2_656 Mo18 . O233 . 90.4(5) yes
O78 . Mo18 . O233 . 96.5(6) yes
O88 . Mo18 . O233 . 77.6(5) yes
O130 . Mo18 . O233 . 89.3(5) yes
O209 . Mo18 . O233 . 171.1(6) yes
O132 2_756 Mo19 . O103 . 86.3(6) yes
O132 2_756 Mo19 . O126 . 94.3(6) yes
O103 . Mo19 . O126 . 90.8(6) yes
O132 2_756 Mo19 . O193 . 169.5(6) yes
O103 . Mo19 . O193 . 84.4(6) yes
O126 . Mo19 . O193 . 80.8(5) yes
O132 2_756 Mo19 . O205 . 96.2(5) yes
O103 . Mo19 . O205 . 76.3(5) yes
O126 . Mo19 . O205 . 162.8(6) yes
O193 . Mo19 . O205 . 86.6(5) yes
O132 2_756 Mo19 . O226 . 91.6(5) yes
O103 . Mo19 . O226 . 158.6(5) yes
O126 . Mo19 . O226 . 110.6(6) yes
O193 . Mo19 . O226 . 98.9(6) yes
O205 . Mo19 . O226 . 82.8(4) yes
O79 . Mo20 . O96 . 109.1(6) yes
O79 . Mo20 . O141 . 97.9(5) yes
O96 . Mo20 . O141 . 89.8(5) yes
O79 . Mo20 . O168 . 96.3(5) yes
O96 . Mo20 . O168 . 88.0(5) yes
O141 . Mo20 . O168 . 165.5(5) yes
O79 . Mo20 . O199 . 161.9(6) yes
O96 . Mo20 . O199 . 88.9(5) yes
O141 . Mo20 . O199 . 82.6(5) yes
O168 . Mo20 . O199 . 83.0(4) yes
O79 . Mo20 . O218 . 85.8(6) yes
O96 . Mo20 . O218 . 165.1(5) yes
O141 . Mo20 . O218 . 89.2(5) yes
O168 . Mo20 . O218 . 89.2(5) yes
O199 . Mo20 . O218 . 76.2(5) yes
O76 . Mo21 . O127 . 91.8(7) yes
O76 . Mo21 . O135 . 158.8(8) yes
O127 . Mo21 . O135 . 77.5(5) yes
O76 . Mo21 . O157 . 80.4(8) yes
O127 . Mo21 . O157 . 90.7(6) yes
O135 . Mo21 . O157 . 81.5(6) yes
O76 . Mo21 . O161 . 101.3(7) yes
O127 . Mo21 . O161 . 166.0(5) yes
O135 . Mo21 . O161 . 88.5(5) yes
O157 . Mo21 . O161 . 86.7(6) yes
O76 . Mo21 . O195 . 109.4(8) yes
O127 . Mo21 . O195 . 94.2(6) yes
O135 . Mo21 . O195 . 89.8(6) yes
O157 . Mo21 . O195 . 168.8(6) yes
O161 . Mo21 . O195 . 86.1(6) yes
O162 2_756 Mo22 . O80 . 97.3(6) yes
O162 2_756 Mo22 . O94 . 76.5(5) yes
O80 . Mo22 . O94 . 168.1(6) yes
O162 2_756 Mo22 . O128 . 153.3(5) yes
O80 . Mo22 . O128 . 95.9(6) yes
O94 . Mo22 . O128 . 86.2(6) yes
O162 2_756 Mo22 . O139 . 73.9(5) yes
O80 . Mo22 . O139 . 91.5(5) yes
O94 . Mo22 . O139 . 77.2(5) yes
O128 . Mo22 . O139 . 82.7(5) yes
O162 2_756 Mo22 . O215 . 94.2(8) yes
O80 . Mo22 . O215 . 103.3(7) yes
O94 . Mo22 . O215 . 87.4(7) yes
O128 . Mo22 . O215 . 105.3(8) yes
O139 . Mo22 . O215 . 162.3(8) yes
O113 . Mo23 . O120 . 164.3(7) yes
O113 . Mo23 . O153 . 86.3(5) yes
O120 . Mo23 . O153 . 84.0(4) yes
O113 . Mo23 . O181 . 86.9(6) yes
O120 . Mo23 . O181 . 79.5(5) yes
O153 . Mo23 . O181 . 81.1(5) yes
O113 . Mo23 . O188 . 103.4(6) yes
O120 . Mo23 . O188 . 82.9(5) yes
O153 . Mo23 . O188 . 161.5(4) yes
O181 . Mo23 . O188 . 83.7(5) yes
O113 . Mo23 . O190 . 112.0(6) yes
O120 . Mo23 . O190 . 80.9(5) yes
O153 . Mo23 . O190 . 93.3(5) yes
O181 . Mo23 . O190 . 160.1(4) yes
O188 . Mo23 . O190 . 97.5(5) yes
O85 . Mo24 . O108 . 74.5(5) yes
O85 . Mo24 . O117 . 94.1(6) yes
O108 . Mo24 . O117 . 86.7(6) yes
O85 . Mo24 . O164 . 165.1(5) yes
O108 . Mo24 . O164 . 92.0(5) yes
O117 . Mo24 . O164 . 91.1(5) yes
O85 . Mo24 . O177 . 91.5(5) yes
O108 . Mo24 . O177 . 165.9(6) yes
O117 . Mo24 . O177 . 95.7(6) yes
O164 . Mo24 . O177 . 101.9(5) yes
O85 . Mo24 . O185 . 82.6(6) yes
O108 . Mo24 . O185 . 89.7(6) yes
O117 . Mo24 . O185 . 175.7(5) yes
O164 . Mo24 . O185 . 91.4(6) yes
O177 . Mo24 . O185 . 87.2(6) yes
O212 2_756 P25 . O143 . 85.4(8) yes
O212 2_756 P25 . O169 . 118.3(9) yes
O143 . P25 . O169 . 128.3(9) yes
O212 2_756 P25 . O189 . 105.4(8) yes
O143 . P25 . O189 . 109.7(8) yes
O169 . P25 . O189 . 106.9(8) yes
O212 2_756 P25 . O212 . 43.1(13) yes
O143 . P25 . O212 . 128.4(10) yes
O169 . P25 . O212 . 88.6(8) yes
O189 . P25 . O212 . 86.5(7) yes
O82 . P26 . O110 . 122.8(9) yes
O82 . P26 . O125 . 117.2(8) yes
O110 . P26 . O125 . 86.3(7) yes
O82 . P26 . O236 . 105.9(8) yes
O110 . P26 . O236 . 106.4(9) yes
O125 . P26 . O236 . 117.7(10) yes
O235 1_655 P27 . O80 . 126.6(9) yes
O235 1_655 P27 . O105 . 113.7(8) yes
O80 . P27 . O105 . 94.7(7) yes
O235 1_655 P27 . O124 . 110.1(8) yes
O80 . P27 . O124 . 105.2(8) yes
O105 . P27 . O124 . 103.6(7) yes
O100 . P28 . O201 . 106.5(9) yes
O100 . P28 . O202 . 121.8(9) yes
O201 . P28 . O202 . 108.0(9) yes
O100 . P28 . O250 . 111.8(8) yes
O201 . P28 . O250 . 92.0(7) yes
O202 . P28 . O250 . 112.2(8) yes
O250 2_657 P29 . O119 . 121.2(7) yes
O250 2_657 P29 . O144 . 104.5(7) yes
O119 . P29 . O144 . 99.4(8) yes
O250 2_657 P29 . O175 . 106.6(8) yes
O119 . P29 . O175 . 109.6(8) yes
O144 . P29 . O175 . 115.7(9) yes
O233 2_656 P30 . O114 . 100.1(7) yes
O233 2_656 P30 . O234 . 116.8(8) yes
O114 . P30 . O234 . 122.5(7) yes
O233 2_656 P30 . O241 . 110.0(8) yes
O114 . P30 . O241 . 108.2(7) yes
O234 . P30 . O241 . 99.0(8) yes
O160 2_666 P31 . O123 1_465 106.1(8) yes
O160 2_666 P31 . O97 . 123.1(9) yes
O123 1_465 P31 . O97 . 115.0(9) yes
O160 2_666 P31 . O112 . 99.0(7) yes
O123 1_465 P31 . O112 . 113.9(9) yes
O97 . P31 . O112 . 98.4(8) yes
O117 . P32 . O155 . 110.9(7) yes
O117 . P32 . O220 . 118.9(8) yes
O155 . P32 . O220 . 112.4(8) yes
O117 . P32 . O232 . 92.3(8) yes
O155 . P32 . O232 . 98.7(7) yes
O220 . P32 . O232 . 120.6(7) yes
O218 2_657 P33 . O156 . 111.5(7) yes
O218 2_657 P33 . O164 . 110.4(9) yes
O156 . P33 . O164 . 105.3(8) yes
O218 2_657 P33 . O179 . 108.0(9) yes
O156 . P33 . O179 . 111.2(8) yes
O164 . P33 . O179 . 110.3(8) yes
O102 . P34 . O125 . 103.5(9) yes
O102 . P34 . O159 . 82.0(8) yes
O125 . P34 . O159 . 125.7(8) yes
O102 . P34 . O168 . 115.8(8) yes
O125 . P34 . O168 . 111.1(8) yes
O159 . P34 . O168 . 114.4(8) yes
O84 . P35 . O167 . 122.9(8) yes
O84 . P35 . O243 . 119.6(8) yes
O167 . P35 . O243 . 88.8(8) yes
O84 . P35 . O248 . 108.0(8) yes
O167 . P35 . O248 . 114.6(8) yes
O243 . P35 . O248 . 100.0(9) yes
O93 . P36 . O101 . 97.6(8) yes
O93 . P36 . O154 . 121.5(8) yes
O101 . P36 . O154 . 119.6(9) yes
O93 . P36 . O182 . 107.7(7) yes
O101 . P36 . O182 . 114.6(7) yes
O154 . P36 . O182 . 96.3(7) yes
O144 2_666 P37 . O237 2_756 110.9(9) yes
O144 2_666 P37 . O194 1_654 113.5(8) yes
O237 2_756 P37 . O194 1_654 105.9(9) yes
O144 2_666 P37 . O137 . 105.9(8) yes
O237 2_756 P37 . O137 . 115.4(8) yes
O194 1_654 P37 . O137 . 105.3(9) yes
O204 2_657 P38 . O131 . 103.7(8) yes
O204 2_657 P38 . O140 . 121.1(9) yes
O131 . P38 . O140 . 90.8(8) yes
O204 2_657 P38 . O240 . 120.9(9) yes
O131 . P38 . O240 . 101.0(8) yes
O140 . P38 . O240 . 111.3(8) yes
O124 1_455 P39 . O83 1_455 115.1(9) yes
O124 1_455 P39 . O192 2_656 101.5(8) yes
O83 1_455 P39 . O192 2_656 103.0(9) yes
O124 1_455 P39 . O73 . 109.7(9) yes
O83 1_455 P39 . O73 . 115.3(9) yes
O192 2_656 P39 . O73 . 111.2(9) yes
O88 . P40 . O149 . 124.4(8) yes
O88 . P40 . O182 . 113.0(7) yes
O149 . P40 . O182 . 94.5(7) yes
O88 . P40 . O193 . 108.2(8) yes
O149 . P40 . O193 . 108.8(8) yes
O182 . P40 . O193 . 106.0(8) yes
O228 1_465 P41 . O112 . 117.7(8) yes
O228 1_465 P41 . O136 . 119.7(9) yes
O112 . P41 . O136 . 110.8(8) yes
O228 1_465 P41 . O186 . 94.7(9) yes
O112 . P41 . O186 . 84.6(8) yes
O136 . P41 . O186 . 124.1(9) yes
O86 . P42 . O171 . 110.1(8) yes
O86 . P42 . O196 . 109.7(8) yes
O171 . P42 . O196 . 121.0(9) yes
O86 . P42 . O242 . 109.5(8) yes
O171 . P42 . O242 . 112.7(9) yes
O196 . P42 . O242 . 92.3(8) yes
O146 . P43 . O148 . 108.3(9) yes
O146 . P43 . O156 . 113.2(9) yes
O148 . P43 . O156 . 107.7(8) yes
O146 . P43 . O197 . 110.6(8) yes
O148 . P43 . O197 . 119.8(8) yes
O156 . P43 . O197 . 97.0(8) yes
O114 2_656 P44 . O158 2_756 110.6(7) yes
O114 2_656 P44 . O103 . 115.1(8) yes
O158 2_756 P44 . O103 . 108.4(8) yes
O114 2_656 P44 . O151 . 101.2(7) yes
O158 2_756 P44 . O151 . 103.4(7) yes
O103 . P44 . O151 . 117.5(8) yes
O153 . P45 . O170 . 110.0(7) yes
O153 . P45 . O203 . 114.4(8) yes
O170 . P45 . O203 . 111.9(8) yes
O153 . P45 . O206 . 111.9(6) yes
O170 . P45 . O206 . 116.0(6) yes
O203 . P45 . O206 . 91.7(5) yes
O197 2_657 P46 . O85 . 119.1(8) yes
O197 2_657 P46 . O116 . 89.6(7) yes
O85 . P46 . O116 . 122.6(9) yes
O197 2_657 P46 . O131 . 113.9(8) yes
O85 . P46 . O131 . 98.6(8) yes
O116 . P46 . O131 . 114.2(8) yes
O89 . P47 . O91 . 108.7(8) yes
O89 . P47 . O121 . 113.8(8) yes
O91 . P47 . O121 . 96.1(9) yes
O89 . P47 . O213 . 110.0(8) yes
O91 . P47 . O213 . 105.7(7) yes
O121 . P47 . O213 . 120.6(8) yes
O172 . P48 . O181 . 122.0(8) yes
O172 . P48 . O223 . 124.2(8) yes
O181 . P48 . O223 . 98.4(8) yes
O172 . P48 . O249 . 112.2(8) yes
O181 . P48 . O249 . 101.4(8) yes
O223 . P48 . O249 . 93.1(7) yes
O185 2_657 P49 . O141 . 124.0(9) yes
O185 2_657 P49 . O165 . 82.4(8) yes
O141 . P49 . O165 . 128.2(8) yes
O185 2_657 P49 . O201 . 108.2(8) yes
O141 . P49 . O201 . 98.1(9) yes
O165 . P49 . O201 . 116.1(9) yes
O94 . P50 . O134 . 108.9(7) yes
O94 . P50 . O203 . 116.3(9) yes
O134 . P50 . O203 . 112.9(8) yes
O94 . P50 . O226 . 113.3(9) yes
O134 . P50 . O226 . 115.0(9) yes
O203 . P50 . O226 . 89.6(7) yes
O178 . P51 . O216 . 119.1(10) yes
O178 . P51 . O229 . 115.4(9) yes
O216 . P51 . O229 . 99.7(8) yes
O178 . P51 . O231 . 117.7(9) yes
O216 . P51 . O231 . 97.1(10) yes
O229 . P51 . O231 . 104.9(9) yes
O246 1_455 P52 . O95 . 96.9(9) yes
O246 1_455 P52 . O163 . 108.7(8) yes
O95 . P52 . O163 . 117.1(8) yes
O246 1_455 P52 . O217 . 96.0(7) yes
O95 . P52 . O217 . 104.6(8) yes
O163 . P52 . O217 . 127.2(8) yes
O187 2_656 P53 . O77 . 118.9(8) yes
O187 2_656 P53 . O93 . 98.0(7) yes
O77 . P53 . O93 . 111.4(8) yes
O187 2_656 P53 . O133 . 109.2(8) yes
O77 . P53 . O133 . 117.4(8) yes
O93 . P53 . O133 . 98.1(8) yes
O198 2_756 P54 . O230 . 102.0(8) yes
O198 2_756 P54 . O251 . 88.5(9) yes
O230 . P54 . O251 . 109.4(9) yes
O198 2_756 P54 . O253 . 106.7(9) yes
O230 . P54 . O253 . 103.7(8) yes
O251 . P54 . O253 . 139.7(9) yes
O239 2_666 P55 . O138 . 102.2(8) yes
O239 2_666 P55 . O180 . 101.3(8) yes
O138 . P55 . O180 . 107.7(8) yes
O239 2_666 P55 . O245 . 109.8(8) yes
O138 . P55 . O245 . 109.9(9) yes
O180 . P55 . O245 . 123.6(9) yes
O138 2_656 P56 . O130 2_656 105.4(8) yes
O138 2_656 P56 . O96 . 90.7(8) yes
O130 2_656 P56 . O96 . 99.7(8) yes
O138 2_656 P56 . O207 . 112.6(7) yes
O130 2_656 P56 . O207 . 121.5(8) yes
O96 . P56 . O207 . 121.8(7) yes
O107 . P57 . O174 . 108.2(9) yes
O107 . P57 . O188 . 102.2(9) yes
O174 . P57 . O188 . 123.1(9) yes
O107 . P57 . O195 . 99.3(8) yes
O174 . P57 . O195 . 110.3(10) yes
O188 . P57 . O195 . 110.6(9) yes
O91 . P58 . O139 . 101.2(8) yes
O91 . P58 . O208 . 102.8(9) yes
O139 . P58 . O208 . 117.3(9) yes
O91 . P58 . O219 . 107.0(8) yes
O139 . P58 . O219 . 105.6(8) yes
O208 . P58 . O219 . 120.8(9) yes
O214 1_455 P59 . O135 2_566 126.8(9) yes
O214 1_455 P59 . O186 . 97.9(9) yes
O135 2_566 P59 . O186 . 95.0(9) yes
O214 1_455 P59 . O211 . 120.5(9) yes
O135 2_566 P59 . O211 . 104.0(9) yes
O186 . P59 . O211 . 107.3(10) yes
O81 . P60 . O109 . 105.2(8) yes
O81 . P60 . O110 . 103.2(8) yes
O109 . P60 . O110 . 111.0(7) yes
O81 . P60 . O129 . 110.6(9) yes
O109 . P60 . O129 . 116.0(8) yes
O110 . P60 . O129 . 110.0(7) yes
O92 . P61 . O128 . 103.0(8) yes
O92 . P61 . O210 . 116.6(9) yes
O128 . P61 . O210 . 113.7(10) yes
O92 . P61 . O214 . 120.9(9) yes
O128 . P61 . O214 . 114.9(9) yes
O210 . P61 . O214 . 88.2(8) yes
O107 2_666 P62 . O127 1_655 104.8(9) yes
O107 2_666 P62 . O105 . 83.8(7) yes
O127 1_655 P62 . O105 . 102.7(8) yes
O107 2_666 P62 . O111 . 125.2(9) yes
O127 1_655 P62 . O111 . 124.1(10) yes
O105 . P62 . O111 . 105.6(8) yes
O229 2_656 P63 . O152 . 99.2(6) yes
O229 2_656 P63 . O157 . 113.8(9) yes
O152 . P63 . O157 . 119.4(8) yes
O229 2_656 P63 . O209 . 103.0(7) yes
O152 . P63 . O209 . 117.2(7) yes
O157 . P63 . O209 . 103.4(7) yes
O150 2_756 P64 . O162 2_756 141.6(9) yes
O150 2_756 P64 . O132 2_756 103.4(8) yes
O162 2_756 P64 . O132 2_756 103.5(9) yes
O150 2_756 P64 . O189 . 106.6(7) yes
O162 2_756 P64 . O189 . 93.3(7) yes
O132 2_756 P64 . O189 . 103.2(8) yes
O106 . P65 . O200 . 119.6(7) yes
O106 . P65 . O219 . 113.5(7) yes
O200 . P65 . O219 . 105.8(7) yes
O106 . P65 . O246 . 105.1(7) yes
O200 . P65 . O246 . 113.2(8) yes
O219 . P65 . O246 . 97.6(7) yes
O108 . P66 . O183 . 104.6(8) yes
O108 . P66 . O242 . 121.7(8) yes
O183 . P66 . O242 . 117.6(8) yes
O108 . P66 . O252 . 102.2(9) yes
O183 . P66 . O252 . 108.8(9) yes
O242 . P66 . O252 . 100.0(8) yes
O249 2_666 P67 . O222 2_666 118.3(8) yes
O249 2_666 P67 . O180 . 101.7(6) yes
O222 2_666 P67 . O180 . 99.9(8) yes
O249 2_666 P67 . O205 . 116.2(7) yes
O222 2_666 P67 . O205 . 109.0(7) yes
O180 . P67 . O205 . 109.9(7) yes
O199 . P68 . O221 . 116.6(8) yes
O199 . P68 . O232 . 99.9(7) yes
O221 . P68 . O232 . 95.6(8) yes
O199 . P68 . O241 . 124.6(8) yes
O221 . P68 . O241 . 114.0(8) yes
O232 . P68 . O241 . 96.1(7) yes
O120 . P69 . O184 . 126.3(9) yes
O120 . P69 . O248 . 102.5(8) yes
O184 . P69 . O248 . 99.4(9) yes
O120 . P69 . O252 . 119.0(9) yes
O184 . P69 . O252 . 104.5(9) yes
O248 . P69 . O252 . 99.6(8) yes
O122 2_666 P70 . O149 . 90.7(7) yes
O122 2_666 P70 . O161 . 104.5(7) yes
O149 . P70 . O161 . 121.9(8) yes
O122 2_666 P70 . O190 . 124.7(8) yes
O149 . P70 . O190 . 96.4(7) yes
O161 . P70 . O190 . 117.0(7) yes
O173 1_455 P71 . O115 . 108.8(7) yes
O173 1_455 P71 . O159 . 95.3(8) yes
O115 . P71 . O159 . 112.8(8) yes
O173 1_455 P71 . O166 . 117.8(8) yes
O115 . P71 . O166 . 110.2(7) yes
O159 . P71 . O166 . 111.1(8) yes
O191 . P72 . O216 . 104.5(8) yes
O191 . P72 . O225 . 129.1(8) yes
O216 . P72 . O225 . 114.0(8) yes
O191 . P72 . O253 . 104.8(8) yes
O216 . P72 . O253 . 87.1(8) yes
O225 . P72 . O253 . 109.0(8) yes
Mo4 . O73 . P39 . 144.0(9) yes
Mo8 . O77 . P53 . 138.3(8) yes
Mo22 . O80 . P27 . 166.9(9) yes
Mo10 2_657 O81 . P60 . 168.7(11) yes
Mo14 2_557 O82 . P26 . 144.9(7) yes
Mo16 . O83 . P39 1_655 149.9(11) yes
Mo11 . O84 . P35 . 136.4(8) yes
Mo24 . O85 . P46 . 148.4(8) yes
Mo12 . O86 . P42 . 144.4(8) yes
Mo18 . O88 . P40 . 148.9(7) yes
Mo1 . O89 . P47 . 141.3(8) yes
P47 . O91 . P58 . 143.6(10) yes
Mo3 . O92 . P61 . 137.6(8) yes
P53 . O93 . P36 . 125.5(8) yes
Mo22 . O94 . P50 . 148.8(9) yes
Mo2 . O95 . P52 . 148.9(9) yes
Mo20 . O96 . P56 . 135.7(7) yes
Mo5 . O97 . P31 . 143.3(9) yes
Mo6 . O100 . P28 . 157.6(10) yes
Mo4 . O101 . P36 . 146.4(8) yes
Mo7 2_656 O102 . P34 . 153.1(9) yes
Mo19 . O103 . P44 . 154.1(8) yes
P62 . O105 . P27 . 152.4(10) yes
Mo17 . O106 . P65 . 156.8(7) yes
P62 2_666 O107 . P57 . 147.8(10) yes
Mo24 . O108 . P66 . 169.9(9) yes
Mo6 2_647 O109 . P60 . 152.9(9) yes
P60 . O110 . P26 . 128.5(8) yes
Mo9 . O111 . P62 . 153.0(8) yes
P31 . O112 . P41 . 131.0(9) yes
P30 . O114 . P44 2_656 134.4(7) yes
Mo2 . O115 . P71 . 144.6(7) yes
Mo2 . O116 . P46 . 156.0(8) yes
Mo24 . O117 . P32 . 157.1(9) yes
Mo5 . O119 . P29 . 140.8(7) yes
Mo23 . O120 . P69 . 147.2(8) yes
Mo8 . O121 . P47 . 138.5(9) yes
Mo3 . O122 . P70 2_666 150.7(8) yes
Mo13 . O123 . P31 1_645 150.3(8) yes
P39 1_655 O124 . P27 . 132.3(9) yes
P26 . O125 . P34 . 162.8(10) yes
Mo21 . O127 . P62 1_455 158.0(8) yes
Mo22 . O128 . P61 . 153.7(8) yes
Mo10 1_545 O129 . P60 . 169.2(9) yes
Mo18 . O130 . P56 2_656 156.3(11) yes
P38 . O131 . P46 . 138.8(10) yes
Mo19 2_756 O132 . P64 2_756 147.0(9) yes
Mo18 2_656 O133 . P53 . 149.6(8) yes
Mo1 . O134 . P50 . 142.3(8) yes
Mo21 . O135 . P59 2_566 156.4(11) yes
Mo14 . O136 . P41 . 142.9(10) yes
Mo7 . O137 . P37 . 147.3(8) yes
P55 . O138 . P56 2_656 147.4(9) yes
Mo22 . O139 . P58 . 142.0(8) yes
Mo5 . O140 . P38 . 147.3(8) yes
Mo20 . O141 . P49 . 139.2(8) yes
Mo16 2_756 O143 . P25 . 155.1(9) yes
P37 2_666 O144 . P29 . 137.7(9) yes
Mo17 . O146 . P43 . 135.5(9) yes
Mo15 . O148 . P43 . 147.2(8) yes
P40 . O149 . P70 . 152.4(10) yes
Mo9 2_756 O150 . P64 2_756 153.3(9) yes
Mo7 . O151 . P44 . 130.0(8) yes
Mo6 2_656 O152 . P63 . 136.2(7) yes
Mo23 . O153 . P45 . 144.9(7) yes
Mo1 . O154 . P36 . 162.5(8) yes
Mo15 . O155 . P32 . 143.9(8) yes
P43 . O156 . P33 . 150.9(10) yes
Mo21 . O157 . P63 . 169.9(9) yes
Mo16 . O158 . P44 2_756 146.5(8) yes
P71 . O159 . P34 . 143.6(10) yes
Mo9 . O160 . P31 2_666 139.4(8) yes
Mo21 . O161 . P70 . 136.3(8) yes
Mo22 2_756 O162 . P64 2_756 140.7(8) yes
Mo14 . O163 . P52 . 150.1(8) yes
Mo24 . O164 . P33 . 145.2(9) yes
Mo15 . O165 . P49 . 135.0(9) yes
Mo17 2_657 O166 . P71 . 133.4(7) yes
Mo2 . O167 . P35 . 165.7(10) yes
Mo20 . O168 . P34 . 138.0(6) yes
Mo8 2_756 O169 . P25 . 146.3(8) yes
Mo3 . O170 . P45 . 149.7(7) yes
Mo10 . O171 . P42 . 154.5(8) yes
Mo9 2_666 O172 . P48 . 136.2(8) yes
Mo17 . O173 . P71 1_655 153.5(8) yes
Mo11 . O174 . P57 . 130.8(10) yes
Mo10 . O175 . P29 . 142.4(8) yes
Mo8 . O178 . P51 . 149.1(11) yes
Mo12 . O179 . P33 . 151.5(10) yes
P55 . O180 . P67 . 141.9(8) yes
Mo23 . O181 . P48 . 148.4(8) yes
P40 . O182 . P36 . 137.4(7) yes
Mo5 . O183 . P66 . 144.9(9) yes
Mo1 . O184 . P69 . 149.9(11) yes
Mo24 . O185 . P49 2_657 166.8(10) yes
P59 . O186 . P41 . 166.7(10) yes
Mo4 . O187 . P53 2_656 174.1(9) yes
Mo23 . O188 . P57 . 134.8(8) yes
P64 . O189 . P25 . 133.9(8) yes
Mo23 . O190 . P70 . 133.5(7) yes
Mo13 . O191 . P72 . 156.3(9) yes
Mo8 . O192 . P39 2_656 154.0(10) yes
Mo19 . O193 . P40 . 141.6(9) yes
Mo14 . O194 . P37 1_456 159.6(10) yes
Mo21 . O195 . P57 . 139.5(9) yes
Mo3 . O196 . P42 . 138.2(10) yes
P46 2_657 O197 . P43 . 142.2(9) yes
Mo7 . O198 . P54 2_756 144.7(10) yes
Mo20 . O199 . P68 . 150.7(8) yes
Mo12 . O200 . P65 . 141.6(9) yes
P49 . O201 . P28 . 155.3(11) yes
Mo13 . O202 . P28 . 138.6(7) yes
P45 . O203 . P50 . 130.9(8) yes
Mo13 . O204 . P38 2_657 172.6(10) yes
Mo19 . O205 . P67 . 160.7(8) yes
P45 . O206 . P45 2_666 179.993 yes
Mo6 . O207 . P56 . 131.0(7) yes
Mo16 . O208 . P58 . 148.4(10) yes
Mo18 . O209 . P63 . 142.2(7) yes
Mo12 . O210 . P61 . 150.6(11) yes
Mo11 . O211 . P59 . 140.5(10) yes
P25 2_756 O212 . P25 . 136.9(13) yes
P25 2_756 O212 . O212 2_756 63.3(11) yes
P25 . O212 . O212 2_756 73.6(11) yes
Mo15 . O213 . P47 . 153.1(8) yes
P59 1_655 O214 . P61 . 133.3(9) yes
P72 . O216 . P51 . 161.6(11) yes
Mo11 . O217 . P52 . 151.7(8) yes
Mo20 . O218 . P33 2_657 151.4(9) yes
P65 . O219 . P58 . 144.0(8) yes
Mo1 . O220 . P32 . 164.7(8) yes
Mo2 . O221 . P68 . 136.8(9) yes
Mo3 . O222 . P67 2_666 144.2(9) yes
Mo5 . O223 . P48 . 173.9(9) yes
Mo15 . O225 . P72 . 137.3(9) yes
Mo19 . O226 . P50 . 142.0(8) yes
Mo6 . O228 . P41 1_645 175.5(12) yes
P51 . O229 . P63 2_656 136.2(9) yes
Mo16 . O230 . P54 . 140.8(8) yes
Mo9 2_756 O231 . P51 . 157.7(12) yes
P32 . O232 . P68 . 160.7(8) yes
Mo18 . O233 . P30 2_656 149.2(9) yes
Mo4 . O234 . P30 . 161.1(9) yes
Mo11 . O235 . P27 1_455 143.9(8) yes
Mo12 2_657 O236 . P26 . 146.4(8) yes
Mo13 . O237 . P37 2_756 145.1(9) yes
Mo10 . O239 . P55 2_666 140.0(8) yes
Mo14 . O240 . P38 . 140.1(9) yes
P68 . O241 . P30 . 139.7(8) yes
P66 . O242 . P42 . 131.3(8) yes
Mo4 . O243 . P35 . 137.9(8) yes
Mo7 . O245 . P55 . 148.2(9) yes
P65 . O246 . P52 1_655 141.1(10) yes
P69 . O248 . P35 . 148.4(9) yes
P48 . O249 . P67 2_666 137.8(8) yes
P28 . O250 . P29 2_657 155.6(9) yes
Mo17 . O251 . P54 . 142.3(10) yes
P69 . O252 . P66 . 160.5(11) yes
P72 . O253 . P54 . 142.9(10) yes

loop_
_geom_bond_atom_site_label_1
_geom_bond_site_symmetry_1
_geom_bond_atom_site_label_2
_geom_bond_site_symmetry_2
_geom_bond_distance
_geom_bond_publ_flag
Mo1 . O89 . 2.044(11) yes
Mo1 . O134 . 2.109(9) yes
Mo1 . O142 . 1.642(8) yes
Mo1 . O154 . 2.209(10) yes
Mo1 . O184 . 2.024(11) yes
Mo1 . O220 . 1.958(9) yes
Mo2 . O95 . 2.056(10) yes
Mo2 . O99 . 1.647(8) yes
Mo2 . O115 . 2.029(8) yes
Mo2 . O116 . 2.140(10) yes
Mo2 . O167 . 2.011(9) yes
Mo2 . O221 . 2.069(11) yes
Mo3 . O92 . 2.028(10) yes
Mo3 . O98 . 1.643(8) yes
Mo3 . O122 . 2.036(9) yes
Mo3 . O170 . 2.170(10) yes
Mo3 . O196 . 2.046(11) yes
Mo3 . O222 . 2.071(10) yes
Mo4 . O73 . 2.020(10) yes
Mo4 . O101 . 2.052(10) yes
Mo4 . O187 . 2.032(10) yes
Mo4 . O227 . 1.656(7) yes
Mo4 . O234 . 2.121(9) yes
Mo4 . O243 . 2.114(11) yes
Mo5 . O97 . 2.020(11) yes
Mo5 . O119 . 2.138(10) yes
Mo5 . O140 . 1.949(10) yes
Mo5 . O147 . 1.648(8) yes
Mo5 . O183 . 2.050(10) yes
Mo5 . O223 . 2.061(9) yes
Mo6 . O152 2_656 2.043(9) yes
Mo6 . O109 2_647 2.028(9) yes
Mo6 . O100 . 2.165(11) yes
Mo6 . O104 . 1.646(8) yes
Mo6 . O207 . 2.000(10) yes
Mo6 . O228 . 2.004(9) yes
Mo7 . O102 2_656 2.144(10) yes
Mo7 . O74 . 1.655(8) yes
Mo7 . O137 . 2.036(10) yes
Mo7 . O151 . 2.031(10) yes
Mo7 . O198 . 2.002(11) yes
Mo7 . O245 . 2.084(10) yes
Mo8 . O169 2_756 2.044(10) yes
Mo8 . O77 . 2.003(10) yes
Mo8 . O121 . 2.127(12) yes
Mo8 . O178 . 2.114(11) yes
Mo8 . O192 . 2.010(11) yes
Mo8 . O244 . 1.654(7) yes
Mo9 . O231 2_756 2.036(10) yes
Mo9 . O172 2_666 2.020(10) yes
Mo9 . O150 2_756 1.996(9) yes
Mo9 . O75 . 1.639(8) yes
Mo9 . O111 . 2.168(10) yes
Mo9 . O160 . 2.045(10) yes
Mo10 . O129 1_565 2.010(10) yes
Mo10 . O81 2_657 2.000(10) yes
Mo10 . O171 . 1.970(11) yes
Mo10 . O175 . 2.036(10) yes
Mo10 . O224 . 1.656(8) yes
Mo10 . O239 . 2.209(9) yes
Mo11 . O84 . 2.030(10) yes
Mo11 . O145 . 1.650(8) yes
Mo11 . O174 . 2.063(12) yes
Mo11 . O211 . 2.063(11) yes
Mo11 . O217 . 2.059(8) yes
Mo11 . O235 . 2.164(10) yes
Mo12 . O236 2_657 2.162(10) yes
Mo12 . O86 . 2.048(10) yes
Mo12 . O179 . 2.028(10) yes
Mo12 . O200 . 2.069(10) yes
Mo12 . O210 . 2.050(11) yes
Mo12 . O238 . 1.647(8) yes
Mo13 . O123 . 2.017(11) yes
Mo13 . O176 . 1.650(8) yes
Mo13 . O191 . 2.168(9) yes
Mo13 . O202 . 2.077(10) yes
Mo13 . O204 . 1.989(10) yes
Mo13 . O237 . 2.051(10) yes
Mo14 . O82 2_557 2.074(9) yes
Mo14 . O136 . 2.151(11) yes
Mo14 . O163 . 2.018(10) yes
Mo14 . O194 . 1.964(11) yes
Mo14 . O240 . 2.009(10) yes
Mo14 . O247 . 1.661(7) yes
Mo15 . O90 . 1.648(8) yes
Mo15 . O148 . 2.177(10) yes
Mo15 . O155 . 2.041(10) yes
Mo15 . O165 . 2.040(11) yes
Mo15 . O213 . 2.016(8) yes
Mo15 . O225 . 2.058(10) yes
Mo16 . O143 2_756 2.148(10) yes
Mo16 . O83 . 2.070(11) yes
Mo16 . O118 . 1.645(8) yes
Mo16 . O158 . 2.049(10) yes
Mo16 . O208 . 2.060(11) yes
Mo16 . O230 . 2.019(10) yes
Mo17 . O166 2_657 2.063(11) yes
Mo17 . O87 . 1.670(7) yes
Mo17 . O106 . 2.170(8) yes
Mo17 . O146 . 2.044(12) yes
Mo17 . O173 . 2.082(10) yes
Mo17 . O251 . 1.982(11) yes
Mo18 . O133 2_656 1.994(10) yes
Mo18 . O78 . 1.657(8) yes
Mo18 . O88 . 2.186(9) yes
Mo18 . O130 . 2.022(10) yes
Mo18 . O209 . 2.089(10) yes
Mo18 . O233 . 2.013(10) yes
Mo19 . O132 2_756 2.034(10) yes
Mo19 . O103 . 2.039(11) yes
Mo19 . O126 . 1.677(7) yes
Mo19 . O193 . 2.055(11) yes
Mo19 . O205 . 2.178(8) yes
Mo19 . O226 . 2.038(11) yes
Mo20 . O79 . 1.649(7) yes
Mo20 . O96 . 1.978(10) yes
Mo20 . O141 . 2.017(10) yes
Mo20 . O168 . 2.067(9) yes
Mo20 . O199 . 2.190(9) yes
Mo20 . O218 . 2.015(11) yes
Mo21 . O76 . 1.653(8) yes
Mo21 . O127 . 2.042(10) yes
Mo21 . O135 . 2.179(10) yes
Mo21 . O157 . 2.120(11) yes
Mo21 . O161 . 2.003(10) yes
Mo21 . O195 . 2.033(12) yes
Mo22 . O162 2_756 2.084(11) yes
Mo22 . O80 . 1.983(10) yes
Mo22 . O94 . 2.042(11) yes
Mo22 . O128 . 2.005(11) yes
Mo22 . O139 . 2.164(9) yes
Mo22 . O215 . 1.654(8) yes
Mo23 . O113 . 1.655(8) yes
Mo23 . O120 . 2.143(9) yes
Mo23 . O153 . 2.107(9) yes
Mo23 . O181 . 2.088(11) yes
Mo23 . O188 . 2.027(10) yes
Mo23 . O190 . 2.014(10) yes
Mo24 . O85 . 2.073(10) yes
Mo24 . O108 . 2.180(9) yes
Mo24 . O117 . 1.978(10) yes
Mo24 . O164 . 2.027(10) yes
Mo24 . O177 . 1.636(7) yes
Mo24 . O185 . 1.978(11) yes
P25 . O212 2_756 1.708(17) yes
P25 . O143 . 1.489(9) yes
P25 . O169 . 1.498(9) yes
P25 . O189 . 1.570(10) yes
P25 . O212 . 1.590(11) yes
P26 . O82 . 1.498(9) yes
P26 . O110 . 1.579(10) yes
P26 . O125 . 1.564(10) yes
P26 . O236 . 1.495(9) yes
P27 . O235 1_655 1.478(9) yes
P27 . O80 . 1.484(9) yes
P27 . O105 . 1.598(9) yes
P27 . O124 . 1.596(10) yes
P28 . O100 . 1.487(10) yes
P28 . O201 . 1.572(10) yes
P28 . O202 . 1.512(9) yes
P28 . O250 . 1.605(9) yes
P29 . O250 2_657 1.585(9) yes
P29 . O119 . 1.478(8) yes
P29 . O144 . 1.586(10) yes
P29 . O175 . 1.500(9) yes
P30 . O233 2_656 1.493(9) yes
P30 . O114 . 1.587(9) yes
P30 . O234 . 1.516(9) yes
P30 . O241 . 1.566(9) yes
P31 . O160 2_666 1.527(9) yes
P31 . O123 1_465 1.500(9) yes
P31 . O97 . 1.489(9) yes
P31 . O112 . 1.581(10) yes
P32 . O117 . 1.501(9) yes
P32 . O155 . 1.505(9) yes
P32 . O220 . 1.482(8) yes
P32 . O232 . 1.575(9) yes
P33 . O218 2_657 1.506(9) yes
P33 . O156 . 1.580(9) yes
P33 . O164 . 1.502(9) yes
P33 . O179 . 1.492(9) yes
P34 . O102 . 1.488(9) yes
P34 . O125 . 1.553(9) yes
P34 . O159 . 1.570(9) yes
P34 . O168 . 1.497(9) yes
P35 . O84 . 1.501(8) yes
P35 . O167 . 1.501(9) yes
P35 . O243 . 1.492(10) yes
P35 . O248 . 1.586(9) yes
P36 . O93 . 1.587(10) yes
P36 . O101 . 1.498(9) yes
P36 . O154 . 1.506(9) yes
P36 . O182 . 1.592(8) yes
P37 . O144 2_666 1.597(9) yes
P37 . O237 2_756 1.504(9) yes
P37 . O194 1_654 1.492(9) yes
P37 . O137 . 1.518(9) yes
P38 . O204 2_657 1.487(10) yes
P38 . O131 . 1.587(9) yes
P38 . O140 . 1.507(9) yes
P38 . O240 . 1.503(9) yes
P39 . O124 1_455 1.603(10) yes
P39 . O83 1_455 1.515(10) yes
P39 . O192 2_656 1.498(10) yes
P39 . O73 . 1.500(9) yes
P40 . O88 . 1.480(9) yes
P40 . O149 . 1.577(10) yes
P40 . O182 . 1.595(9) yes
P40 . O193 . 1.512(9) yes
P41 . O228 1_465 1.482(9) yes
P41 . O112 . 1.579(9) yes
P41 . O136 . 1.494(9) yes
P41 . O186 . 1.578(10) yes
P42 . O86 . 1.512(9) yes
P42 . O171 . 1.486(9) yes
P42 . O196 . 1.502(9) yes
P42 . O242 . 1.573(9) yes
P43 . O146 . 1.499(10) yes
P43 . O148 . 1.490(9) yes
P43 . O156 . 1.580(10) yes
P43 . O197 . 1.571(9) yes
P44 . O114 2_656 1.584(8) yes
P44 . O158 2_756 1.505(8) yes
P44 . O103 . 1.511(9) yes
P44 . O151 . 1.511(9) yes
P45 . O153 . 1.506(9) yes
P45 . O170 . 1.494(9) yes
P45 . O203 . 1.597(10) yes
P45 . O206 . 1.586(6) yes
P46 . O197 2_657 1.582(9) yes
P46 . O85 . 1.509(9) yes
P46 . O116 . 1.483(9) yes
P46 . O131 . 1.582(10) yes
P47 . O89 . 1.502(9) yes
P47 . O91 . 1.594(10) yes
P47 . O121 . 1.485(9) yes
P47 . O213 . 1.501(8) yes
P48 . O172 . 1.508(9) yes
P48 . O181 . 1.522(10) yes
P48 . O223 . 1.516(9) yes
P48 . O249 . 1.592(9) yes
P49 . O185 2_657 1.491(9) yes
P49 . O141 . 1.480(9) yes
P49 . O165 . 1.509(10) yes
P49 . O201 . 1.575(9) yes
P50 . O94 . 1.506(9) yes
P50 . O134 . 1.529(9) yes
P50 . O203 . 1.593(9) yes
P50 . O226 . 1.516(9) yes
P51 . O178 . 1.514(9) yes
P51 . O216 . 1.555(9) yes
P51 . O229 . 1.573(10) yes
P51 . O231 . 1.497(9) yes
P52 . O246 1_455 1.576(10) yes
P52 . O95 . 1.510(9) yes
P52 . O163 . 1.507(9) yes
P52 . O217 . 1.505(8) yes
P53 . O187 2_656 1.506(9) yes
P53 . O77 . 1.506(9) yes
P53 . O93 . 1.599(9) yes
P53 . O133 . 1.518(9) yes
P54 . O198 2_756 1.499(9) yes
P54 . O230 . 1.503(9) yes
P54 . O251 . 1.492(10) yes
P54 . O253 . 1.576(10) yes
P55 . O239 2_666 1.513(9) yes
P55 . O138 . 1.583(10) yes
P55 . O180 . 1.585(10) yes
P55 . O245 . 1.500(9) yes
P56 . O138 2_656 1.575(9) yes
P56 . O130 2_656 1.499(9) yes
P56 . O96 . 1.496(9) yes
P56 . O207 . 1.489(8) yes
P57 . O107 . 1.590(10) yes
P57 . O174 . 1.514(10) yes
P57 . O188 . 1.493(9) yes
P57 . O195 . 1.511(10) yes
P58 . O91 . 1.593(10) yes
P58 . O139 . 1.498(9) yes
P58 . O208 . 1.508(9) yes
P58 . O219 . 1.564(10) yes
P59 . O214 1_455 1.586(10) yes
P59 . O135 2_566 1.499(9) yes
P59 . O186 . 1.585(10) yes
P59 . O211 . 1.506(10) yes
P60 . O81 . 1.495(9) yes
P60 . O109 . 1.522(9) yes
P60 . O110 . 1.592(9) yes
P60 . O129 . 1.492(9) yes
P61 . O92 . 1.508(9) yes
P61 . O128 . 1.514(10) yes
P61 . O210 . 1.500(10) yes
P61 . O214 . 1.568(10) yes
P62 . O107 2_666 1.605(10) yes
P62 . O127 1_655 1.507(9) yes
P62 . O105 . 1.613(9) yes
P62 . O111 . 1.477(9) yes
P63 . O229 2_656 1.569(9) yes
P63 . O152 . 1.511(8) yes
P63 . O157 . 1.538(9) yes
P63 . O209 . 1.520(8) yes
P64 . O150 2_756 1.510(9) yes
P64 . O162 2_756 1.502(9) yes
P64 . O132 2_756 1.501(10) yes
P64 . O189 . 1.583(9) yes
P65 . O106 . 1.511(8) yes
P65 . O200 . 1.505(9) yes
P65 . O219 . 1.570(8) yes
P65 . O246 . 1.579(9) yes
P66 . O108 . 1.490(9) yes
P66 . O183 . 1.507(9) yes
P66 . O242 . 1.583(9) yes
P66 . O252 . 1.568(9) yes
P67 . O249 2_666 1.584(9) yes
P67 . O222 2_666 1.503(9) yes
P67 . O180 . 1.576(9) yes
P67 . O205 . 1.490(8) yes
P68 . O199 . 1.486(9) yes
P68 . O221 . 1.515(9) yes
P68 . O232 . 1.565(9) yes
P68 . O241 . 1.605(9) yes
P69 . O120 . 1.472(9) yes
P69 . O184 . 1.490(9) yes
P69 . O248 . 1.593(9) yes
P69 . O252 . 1.579(9) yes
P70 . O122 2_666 1.506(9) yes
P70 . O149 . 1.567(9) yes
P70 . O161 . 1.498(9) yes
P70 . O190 . 1.505(8) yes
P71 . O173 1_455 1.517(9) yes
P71 . O115 . 1.502(8) yes
P71 . O159 . 1.582(10) yes
P71 . O166 . 1.500(9) yes
P72 . O191 . 1.487(9) yes
P72 . O216 . 1.566(9) yes
P72 . O225 . 1.494(9) yes
P72 . O253 . 1.576(9) yes
O212 . O212 2_756 1.22(4) yes
